data_1569419
loop_
_publ_author_name
'Carroll, Robert C.'
'Harrowven, David C.'
'Pearce, James E.'
'Coles, Simon J.'

_publ_section_title
;
 A systematic study of the interplay between guest molecule structure and
 intermolecular interactions in crystalline sponges
;
_journal_issue 4
_journal_name_full IUCrJ
_journal_page_first 497
_journal_page_last 508
_journal_paper_doi 10.1107/S2052252523005146
_journal_volume 10
_journal_year 2023
_chemical_formula_moiety 'C36 H23.974 I6 N12 Zn3, 1.61(C13 H12 O)'
_chemical_formula_sum 'C56.93 H43.09 I6.02 N12 O1.61 Zn3.01'
_chemical_formula_weight 1881.30
_chemical_name_common 'Phenyl Biaryl Alcohol (absorbed in crystalline sponge)'
_chemical_name_systematic '2'-methyl-[1,1'-biphenyl]-2-ol (absorbed in crystalline sponge)'
_space_group_crystal_system monoclinic
_space_group_IT_number 15
_space_group_name_Hall '-C 2yc'
_space_group_name_H-M_alt 'C 1 2/c 1'
_atom_sites_solution_hydrogens geom
_atom_sites_solution_primary dual
_audit_creation_date 2023-04-04
_audit_creation_method
;
Olex2 1.5
(compiled 2023.03.06 svn.rbb2c1857 for OlexSys, GUI svn.r6748)
;
_cell_angle_alpha 90
_cell_angle_beta 103.6640(10)
_cell_angle_gamma 90
_cell_formula_units_Z 8
_cell_length_a 35.4079(4)
_cell_length_b 14.9066(2)
_cell_length_c 31.8633(3)
_cell_measurement_reflns_used 16648
_cell_measurement_temperature 100(2)
_cell_measurement_theta_max 74.5620
_cell_measurement_theta_min 2.8300
_cell_volume 16341.8(3)
_computing_cell_refinement 'CrysAlisPro 1.171.41.89a (Rigaku OD, 2020)'
_computing_data_collection 'CrysAlisPro 1.171.41.89a (Rigaku OD, 2020)'
_computing_data_reduction 'CrysAlisPro 1.171.41.89a (Rigaku OD, 2020)'
_computing_molecular_graphics 'Olex2 1.5 (Dolomanov et al., 2009)'
_computing_publication_material 'Olex2 1.5 (Dolomanov et al., 2009)'
_computing_structure_refinement 'SHELXL 2018/3 (Sheldrick, 2015)'
_computing_structure_solution 'SHELXT 2014/5 (Sheldrick, 2014)'
_diffrn_ambient_temperature 100(2)
_diffrn_detector 'hybrid pixel array detector'
_diffrn_detector_area_resol_mean 10
_diffrn_detector_dtime 0.000
_diffrn_detector_type 'Rigaku, HyPix 6000HE'
_diffrn_measured_fraction_theta_full 0.998
_diffrn_measured_fraction_theta_max 0.998
_diffrn_measurement_details
;
List of Runs (angles in degrees, time in seconds):

  # Type    Start    End  Width  t~exp~   \w     \q     \k     \f   Frames
--------------------------------------------------------------------------
  1  \w   -152.00-127.00   0.50    0.80    -- -103.00  -7.00 172.00   50
  2  \w   -159.00-133.00   0.50    0.80    -- -103.00 -76.00  74.73   52
  3  \w   -168.00-142.00   0.50    0.80    -- -103.00 -80.00  68.57   52
  4  \w   -173.00 -86.00   0.50    0.80    -- -103.00 -62.00 144.55  174
  5  \w   -105.00 -80.00   0.50    0.80    -- -103.00 -76.00  74.73   50
  6  \w   -106.00 -80.00   0.50    0.80    -- -103.00 -77.00-180.00   52
  7  \w   -153.00 -86.00   0.50    0.80    -- -103.00 -61.00  91.03  134
  8  \w   -106.00 -81.00   0.50    0.80    -- -103.00 -77.00 120.00   50
  9  \w   -109.00 -83.00   0.50    0.80    -- -103.00 -72.00  44.63   52
 10  \w   -174.00 -89.00   0.50    0.80    -- -103.00 -51.00  93.13  170
 11  \w   -170.00 -91.00   0.50    0.80    -- -103.00 -46.00   4.71  158
 12  \w   -172.00 -93.00   0.50    0.80    -- -103.00 -46.00  21.59  158
 13  \w   -109.00 -84.00   0.50    0.80    -- -103.00 -67.00 160.56   50
 14  \w   -105.00 -80.00   0.50    0.80    -- -103.00 -77.00  30.00   50
 15  \w   -106.00 -81.00   0.50    0.80    -- -103.00 -78.00 146.96   50
 16  \w   -105.00 -80.00   0.50    0.80    -- -103.00 -77.00  90.00   50
 17  \w   -108.00 -83.00   0.50    0.80    -- -103.00 -69.00 129.19   50
 18  \w   -104.00 -79.00   0.50    0.80    -- -103.00 -80.00  43.55   50
 19  \w   -107.00 -82.00   0.50    0.80    -- -103.00 -72.00 124.05   50
 20  \w   -130.00 -86.00   0.50    0.80    -- -103.00 -62.00  54.82   88
 21  \w   -104.00 -79.00   0.50    0.80    -- -103.00 -79.00 102.93   50
 22  \w   -151.00 -86.00   0.50    0.80    -- -103.00 -61.00  47.41  130
 23  \w    -68.00 -35.00   0.50    0.80    -- -103.00  61.00  90.00   66
 24  \w   -111.00 -86.00   0.50    0.80    -- -103.00 -61.00   0.00   50
 25  \w   -113.00 -88.00   0.50    0.80    -- -103.00 -60.00  93.00   50
 26  \w   -166.00-140.00   0.50    0.80    -- -103.00 -72.00 124.05   52
 27  \w   -109.00 -84.00   0.50    0.80    -- -103.00 -67.00  95.62   50
 28  \w   -109.00 -84.00   0.50    0.80    -- -103.00 -68.00 125.33   50
 29  \w   -111.00 -86.00   0.50    0.80    -- -103.00 -61.00 150.00   50
 30  \w   -174.00 -90.00   0.50    0.80    -- -103.00 -47.00 156.62  168
 31  \w   -171.00-146.00   0.50    0.80    -- -103.00 -67.00  95.62   50
 32  \w   -103.00 -78.00   0.50    0.80    -- -103.00 -82.00 161.70   50
 33  \w   -105.00 -80.00   0.50    0.80    -- -103.00 -77.00  60.00   50
 34  \w   -106.00 -81.00   0.50    0.80    -- -103.00 -75.00  92.11   50
 35  \w   -106.00 -81.00   0.50    0.80    -- -103.00 -80.00  90.77   50
 36  \w   -106.00 -81.00   0.50    0.80    -- -103.00 -74.00 178.68   50
 37  \w   -106.00 -81.00   0.50    0.80    -- -103.00 -80.00  68.57   50
 38  \w   -163.00-137.00   0.50    0.80    -- -103.00 -82.00 161.70   52
 39  \w     71.00 143.00   0.50    0.80    --  101.75   7.00 -12.00  144
 40  \w     30.00  99.00   0.50    0.80    --  101.75 -94.00 -30.00  138
 41  \w     49.00  91.00   0.50    0.80    --  101.75 -94.00   0.00   84
 42  \w     81.00 123.00   0.50    0.80    --  101.75  77.00  60.00   84
 43  \w     76.00 102.00   0.50    0.80    --  101.75 -94.00  30.00   52
 44  \w     33.00  59.00   0.50    0.80    --  101.75 -94.00  30.00   52
 45  \w     50.00 102.00   0.50    0.80    --  101.75 -94.00-180.00  104
 46  \w     33.00  75.00   0.50    0.80    --  101.75 -61.00  60.00   84
 47  \w     29.00 106.00   0.50    0.80    --  101.75 -94.00-120.00  154
 48  \w     32.00  75.00   0.50    0.80    --  101.75 -61.00 120.00   86
 49  \w     79.00 105.00   0.50    0.80    --  101.75  77.00  90.00   52
 50  \w     80.00 106.00   0.50    0.80    --  101.75  77.00 -30.00   52
 51  \w    -14.00  11.00   0.50    0.20    --  -46.74   7.00 -12.00   50
 52  \w    -73.00 -37.00   0.50    0.20    --  -46.74  -7.00 172.00   72
 53  \w     -8.00  19.00   0.50    0.20    --   46.74  -7.00 172.00   54
 54  \w     38.00  63.00   0.50    0.20    --   46.74   7.00 -12.00   50
 55  \w    -50.00 -24.00   0.50    0.20    --  -46.74 -77.00  60.00   52
 56  \w    -71.00 -41.00   0.50    0.20    --  -46.74 -19.00  90.00   60
 57  \w    -58.00 -32.00   0.50    0.20    --  -46.74 -57.00  90.00   52
 58  \w     -2.00  28.00   0.50    0.20    --  -46.74  19.00  60.00   60
 59  \w   -121.00 -96.00   0.50    0.20    --  -46.74 -19.00  90.00   50
 60  \w     35.00  79.00   0.50    0.20    --   46.74  37.00 -30.00   88
 61  \w     25.00  50.00   0.50    0.20    --   46.74  77.00  90.00   50
 62  \w     26.00  56.00   0.50    0.20    --   46.74  77.00 120.00   60
 63  \w     25.00  52.00   0.50    0.20    --   46.74  77.00 150.00   54
 64  \w     32.00 113.00   0.50    0.20    --   46.74  57.00  30.00  162
 65  \w     24.00  55.00   0.50    0.20    --   46.74  77.00-180.00   62
 66  \w     25.00  57.00   0.50    0.20    --   46.74  77.00  60.00   64
 67  \w     24.00  50.00   0.50    0.20    --   46.74  77.00  30.00   52
 68  \w     55.00 105.00   0.50    0.20    --   46.74  57.00  90.00  100
 69  \w     23.00  95.00   0.50    0.20    --   46.74-125.00 120.00  144
;
_diffrn_measurement_device 'four-circle diffractometer'
_diffrn_measurement_device_details 'Rigaku Oxford Difffraction, UG2 \k goniometer'
_diffrn_measurement_device_type
'Rigaku 007HF equipped with Varimax confocal mirrors and a UG2 goniometer and HyPix 6000HE detector'
_diffrn_measurement_method 'profile data from \w-scans'
_diffrn_measurement_specimen_support 'MiTeGen loops'
_diffrn_orient_matrix_type 'CrysAlisPro convention (1999,Acta A55,543-557)'
_diffrn_orient_matrix_UB_11 0.0199363000
_diffrn_orient_matrix_UB_12 -0.0017938000
_diffrn_orient_matrix_UB_13 0.0485119000
_diffrn_orient_matrix_UB_21 -0.0399552000
_diffrn_orient_matrix_UB_22 -0.0097850000
_diffrn_orient_matrix_UB_23 0.0108725000
_diffrn_orient_matrix_UB_31 0.0034717000
_diffrn_orient_matrix_UB_32 -0.1028560000
_diffrn_orient_matrix_UB_33 -0.0018601000
_diffrn_radiation_collimation 0.3
_diffrn_radiation_monochromator 'Varimax focusing mirrors'
_diffrn_radiation_probe x-ray
_diffrn_radiation_type 'Cu K\a'
_diffrn_radiation_wavelength 1.54184
_diffrn_reflns_av_R_equivalents 0.0404
_diffrn_reflns_av_unetI/netI 0.0216
_diffrn_reflns_Laue_measured_fraction_full 0.998
_diffrn_reflns_Laue_measured_fraction_max 0.998
_diffrn_reflns_limit_h_max 42
_diffrn_reflns_limit_h_min -42
_diffrn_reflns_limit_k_max 15
_diffrn_reflns_limit_k_min -17
_diffrn_reflns_limit_l_max 37
_diffrn_reflns_limit_l_min -38
_diffrn_reflns_number 138492
_diffrn_reflns_point_group_measured_fraction_full 0.998
_diffrn_reflns_point_group_measured_fraction_max 0.998
_diffrn_reflns_theta_full 67.684
_diffrn_reflns_theta_max 68.239
_diffrn_reflns_theta_min 2.854
_diffrn_source 'Rotating anode'
_diffrn_source_current 30.0
_diffrn_source_power 1.2
_diffrn_source_target Cu
_diffrn_source_type 'Rigaku 007 HF'
_diffrn_source_voltage 40.0
_exptl_absorpt_coefficient_mu 19.185
_exptl_absorpt_correction_T_max 0.346
_exptl_absorpt_correction_T_min 0.085
_exptl_absorpt_correction_type analytical
_exptl_absorpt_process_details
;
CrysAlisPro 1.171.41.89a (Rigaku Oxford Diffraction, 2020)
Analytical numeric absorption correction using a multifaceted crystal
model based on expressions derived by R.C. Clark & J.S. Reid.
(Clark, R. C. & Reid, J. S. (1995). Acta Cryst. A51, 887-897)
Empirical absorption correction using spherical harmonics,
implemented in SCALE3 ABSPACK scaling algorithm.
;
_exptl_crystal_colour colourless
_exptl_crystal_colour_primary colourless
_exptl_crystal_density_diffrn 1.529
_exptl_crystal_description block
_exptl_crystal_F_000 7126
_exptl_crystal_size_max 0.21
_exptl_crystal_size_mid 0.16
_exptl_crystal_size_min 0.07
_refine_diff_density_max 1.844
_refine_diff_density_min -1.090
_refine_diff_density_rms 0.154
_refine_ls_extinction_method none
_refine_ls_goodness_of_fit_ref 1.063
_refine_ls_hydrogen_treatment constr
_refine_ls_matrix_type full
_refine_ls_number_parameters 1256
_refine_ls_number_reflns 14934
_refine_ls_number_restraints 605
_refine_ls_restrained_S_all 1.056
_refine_ls_R_factor_all 0.0511
_refine_ls_R_factor_gt 0.0488
_refine_ls_shift/su_max 0.002
_refine_ls_shift/su_mean 0.000
_refine_ls_structure_factor_coef Fsqd
_refine_ls_weighting_details 'w=1/[\s^2^(Fo^2^)+(0.1057P)^2^+32.4261P] where P=(Fo^2^+2Fc^2^)/3'
_refine_ls_weighting_scheme calc
_refine_ls_wR_factor_gt 0.1542
_refine_ls_wR_factor_ref 0.1568
_reflns_Friedel_coverage 0.000
_reflns_number_gt 13845
_reflns_number_total 14934
_reflns_threshold_expression 'I > 2\s(I)'
_cod_data_source_file lt5059.cif
_cod_data_source_block PBA_CrystallineSponge
_cod_database_code 1569419
_shelx_shelxl_version_number 2018/3
_chemical_oxdiff_formula '(Zn3 I6 N12 H24 C36) (C13 H12 O)2 (C6 H12)3'
_chemical_oxdiff_usercomment 'Biaryl Alcohol'
_shelx_space_group_comment
;
The symmetry employed for this shelxl refinement is uniquely defined
by the following loop, which should always be used as a source of
symmetry information in preference to the above space-group names.
They are only intended as comments.
;
_shelx_estimated_absorpt_t_max 0.347
_shelx_estimated_absorpt_t_min 0.107
_reflns_odcompleteness_completeness 99.88
_reflns_odcompleteness_iscentric 1
_reflns_odcompleteness_theta 68.13
_olex2_refinement_description
;
1. Fixed Uiso
 At 1.2 times of:
  All C(H) groups
 At 1.5 times of:
  All C(H,H,H) groups, All O(H) groups
2. Restrained distances
 O1C-C5C
 1.38 with sigma of 0.02
 C8B-C13B
 1.54 with sigma of 0.02
 C5D-O1D
 1.38 with sigma of 0.02
 O1B-C5B
 1.38 with sigma of 0.02
 C13C-C8C
 1.54 with sigma of 0.02
 C8E-C13E
 1.54 with sigma of 0.02
 C7D-C4D
 1.54 with sigma of 0.02
 O1A-C5A
 1.38 with sigma of 0.02
 C13F-C8F
 1.54 with sigma of 0.02
 C13D-C8D
 1.54 with sigma of 0.02
 O1F-C5F
 1.38 with sigma of 0.02
 C4F-C7F
 1.54 with sigma of 0.02
 C4F-O1F
 2.4 with sigma of 0.04
 C7F-C13F
 2.5 with sigma of 0.02
 C6D-O1D
 2.4 with sigma of 0.02
 C4D-O1D
 2.4 with sigma of 0.02
 C9F-C13F
 2.5 with sigma of 0.02
 C9C-C13C
 2.5 with sigma of 0.04
 C7A-C13A
 2.5 with sigma of 0.04
 C9A-C13A
 2.5 with sigma of 0.04
 C7C-C13C
 2.5 with sigma of 0.04
 C4E-O1E
 2.4 with sigma of 0.02
 C6F-O1F
 2.4 with sigma of 0.04
 C6E-O1E
 2.4 with sigma of 0.02
 C6C-O1C
 2.4 with sigma of 0.04
 C4A-O1A
 2.4 with sigma of 0.04
 C4C-O1C
 2.4 with sigma of 0.04
 C6A-O1A
 2.4 with sigma of 0.04
 C12E-C4E \\sim C4E-C8E
 with sigma of 0.04
 C5E-C7E \\sim C7E-C3E
 with sigma of 0.04
 C12C-C4C \\sim C4C-C8C
 with sigma of 0.04
 C3C-C7C \\sim C7C-C5C
 with sigma of 0.04
 C3F-C7F \\sim C7F-C5F
 with sigma of 0.04
 C12F-C4F \\sim C4F-C8F
 with sigma of 0.04
 I404-Zn42 \\sim I304-Zn32
 with sigma of 0.02
 I302-N301 \\sim I402-N301
 with sigma of 0.04
 Zn31-N301 \\sim Zn41-N301
 with sigma of 0.02
 I301-N301 \\sim I401-N301
 with sigma of 0.04
 I302-I301 \\sim I402-I401
 with sigma of 0.04
 I302-Zn31 \\sim I402-Zn41
 with sigma of 0.02
 I301-Zn31 \\sim I401-Zn41
 with sigma of 0.02
 I404-N305 \\sim I304-N305
 with sigma of 0.04
 I403-Zn42 \\sim I303-Zn32
 with sigma of 0.02
 I403-N305 \\sim I303-N305
 with sigma of 0.04
 Zn42-N305 \\sim Zn32-N305
 with sigma of 0.02
 I404-I403 \\sim I304-I303
 with sigma of 0.04
 I305-N307 \\sim I405-N307
 with sigma of 0.04
 I306-N306 \\sim I406-N306
 with sigma of 0.04
 I306-I305 \\sim I406-I405
 with sigma of 0.04
 I306-N307 \\sim I406-N307
 with sigma of 0.04
 Zn33-N306 \\sim Zn43-N306
 with sigma of 0.02
 I305-N306 \\sim I405-N306
 with sigma of 0.04
 Zn33-N307 \\sim Zn43-N307
 with sigma of 0.02
 I306-Zn33 \\sim I406-Zn43
 with sigma of 0.02
 I305-Zn33 \\sim I405-Zn43
 with sigma of 0.02
 I401-I402 \\sim I501-I502
 with sigma of 0.02
 I604-Zn62 \\sim I404-Zn42
 with sigma of 0.02
 I403-I404 \\sim I603-I604
 with sigma of 0.02
3. Restrained planarity
 C6A, C5A, C4A, O1A
 with sigma of 0.05
 C9F, C8F, C7F, C13F
 with sigma of 0.05
 C6E, C5E, C4E, O1E
 with sigma of 0.05
4. Uiso/Uaniso restraints and constraints
C9A \\sim O1A \\sim C5A \\sim C4A \\sim C6A \\sim C3A \\sim C7A \\sim C1A \\sim
C2A \\sim C8A \\sim C12A \\sim C13A \\sim C11A \\sim C10A: within 1.7A with
sigma of 0.04 and sigma for terminal atoms of 0.08 within 1.7A
C3B \\sim C4B \\sim C5B \\sim C7B \\sim C2B \\sim C6B \\sim O1B \\sim C8B \\sim
C12B \\sim C1B \\sim C9B \\sim C13B \\sim C11B \\sim C10B: within 1.7A with
sigma of 0.04 and sigma for terminal atoms of 0.08 within 1.7A
C8D \\sim C1D \\sim C6D \\sim C2D \\sim C5D \\sim C3D \\sim C4D \\sim O1D \\sim
C7D \\sim C12D \\sim C9D \\sim C13D \\sim C11D \\sim C10D: within 1.7A with
sigma of 0.04 and sigma for terminal atoms of 0.08 within 1.7A
O1C \\sim C5C \\sim C4C \\sim C6C \\sim C3C \\sim C7C \\sim C1C \\sim C2C \\sim
C12C \\sim C8C \\sim C11C \\sim C9C \\sim C13C \\sim C10C: within 1.7A with
sigma of 0.04 and sigma for terminal atoms of 0.08 within 1.7A
C3E \\sim C7E \\sim C12E \\sim C8E \\sim C4E \\sim C11E \\sim C9E \\sim C13E
\\sim C5E \\sim C10E \\sim C6E \\sim O1E \\sim C2E \\sim C1E: within 1.7A with
sigma of 0.02 and sigma for terminal atoms of 0.04 within 1.7A
O1F \\sim C5F \\sim C4F \\sim C6F \\sim C3F \\sim C7F \\sim C1F \\sim C2F \\sim
C12F \\sim C8F \\sim C9F \\sim C13F \\sim C10F \\sim C11F: within 1.7A with
sigma of 0.02 and sigma for terminal atoms of 0.04 within 1.7A
5. Others
 1*[Sof(I404)+Sof(I403)+Sof(Zn42)]+1*[Sof(I304)+Sof(Zn32)+Sof(I303)]+1*
 [Sof(I604)+Sof(I603)+Sof(Zn62)]+1*[Sof(H336)+Sof(I503)+Sof(I504)+Sof(Zn52)]=1
 with esd of 0.00001
 1*[Sof(I304)+Sof(Zn32)+Sof(I303)]+1*[Sof(I604)+Sof(I603)+Sof(Zn62)]+1*
 [Sof(I306)+Sof(I305)+Sof(Zn33)]=1 with esd of 0.00001
 1*[Sof(I302)+Sof(I301)+Sof(Zn31)]+1*[Sof(I402)+Sof(Zn41)+Sof(I401)]+1*
 [Sof(I502)+Sof(I501)+Sof(Zn51)]=1 with esd of 0.00001
 Sof(I404)=Sof(I403)=Sof(Zn42)=FVAR(1)
 Sof(I304)=Sof(Zn32)=Sof(I303)=FVAR(2)
 Sof(I604)=Sof(I603)=Sof(Zn62)=FVAR(3)
 Sof(I306)=Sof(I305)=Sof(Zn33)=FVAR(4)
 Sof(I405)=Sof(Zn43)=Sof(I406)=FVAR(5)
 Sof(I506)=Sof(I505)=Sof(Zn53)=FVAR(6)
 Sof(H336)=1-FVAR(7)
 Sof(I503)=Sof(I504)=Sof(Zn52)=FVAR(7)
 Sof(I302)=Sof(I301)=Sof(Zn31)=FVAR(8)
 Sof(I402)=Sof(Zn41)=Sof(I401)=FVAR(9)
 Sof(I502)=Sof(I501)=Sof(Zn51)=FVAR(10)
 Fixed Sof: O1B(0.31943) H1B(0.31943) C5B(0.31943) C6B(0.31943) H6B(0.31943)
 C1B(0.31943) H1BA(0.31943) C2B(0.31943) H2B(0.31943) C3B(0.31943) H3B(0.31943)
 C4B(0.31943) O1A(0.30462) H1A(0.30462) C4A(0.30462) C5A(0.30462) C6A(0.30462)
 H6A(0.30462) C1A(0.30462) H1AA(0.30462) C2A(0.30462) H2A(0.30462) C3A(0.30462)
 H3A(0.30462) C7B(0.31943) C8B(0.31943) C9B(0.31943) H9B(0.31943) C10B(0.31943)
 H10B(0.31943) C11B(0.31943) H11B(0.31943) C12B(0.31943) H12B(0.31943)
 C13B(0.31943) H13A(0.31943) H13B(0.31943) H13C(0.31943) O1C(0.22136)
 H1C(0.22136) C4C(0.22136) C3C(0.22136) H3C(0.22136) C2C(0.22136) H2C(0.22136)
 C1C(0.22136) H1CA(0.22136) C6C(0.22136) H6C(0.22136) C5C(0.22136) C7C(0.22136)
 C12C(0.22136) H12C(0.22136) C11C(0.22136) H11C(0.22136) C10C(0.22136)
 H10C(0.22136) C9C(0.22136) H9C(0.22136) C8C(0.22136) C13A(0.30462)
 H13D(0.30462) H13E(0.30462) H13F(0.30462) C1D(0.21472) H1D(0.21472)
 C6D(0.21472) H6D(0.21472) C5D(0.21472) C4D(0.21472) C3D(0.21472) H3D(0.21472)
 C2D(0.21472) H2D(0.21472) C7D(0.21472) C8D(0.21472) C9D(0.21472) H9D(0.21472)
 C10D(0.21472) H10D(0.21472) C11D(0.21472) H11D(0.21472) C12D(0.21472)
 H12D(0.21472) O1D(0.21472) H1DA(0.21472) C13D(0.21472) H13J(0.21472)
 H13K(0.21472) H13L(0.21472) C13C(0.22136) H13G(0.22136) H13H(0.22136)
 H13I(0.22136) O1F(0.19798) H1F(0.19798) C1F(0.19798) H1FA(0.19798)
 C2F(0.19798) H2F(0.19798) C3F(0.19798) H3F(0.19798) C4F(0.19798) C5F(0.19798)
 C6F(0.19798) H6F(0.19798) C7F(0.19798) C12F(0.19798) H12F(0.19798)
 C11F(0.19798) H11F(0.19798) C10F(0.19798) H10F(0.19798) C9F(0.19798)
 H9F(0.19798) C8F(0.19798) C7A(0.30462) C12A(0.30462) H12A(0.30462)
 C11A(0.30462) H11A(0.30462) C10A(0.30462) H10A(0.30462) C9A(0.30462)
 H9A(0.30462) C8A(0.30462) C13F(0.19798) H13M(0.19798) H13N(0.19798)
 H13O(0.19798) C7E(0.35163) C12E(0.35163) H12E(0.35163) C11E(0.35163)
 H11E(0.35163) C10E(0.35163) H10E(0.35163) C9E(0.35163) H9E(0.35163)
 C8E(0.35163) C4E(0.35163) C5E(0.35163) C6E(0.35163) H6E(0.35163) C1E(0.35163)
 H1E(0.35163) C2E(0.35163) H2E(0.35163) C3E(0.35163) H3E(0.35163) C13E(0.35163)
 H13P(0.35163) H13Q(0.35163) H13R(0.35163) O1E(0.35163) H1EA(0.35163)
 Fixed Uiso: I604(0.08) I603(0.08) Zn62(0.08) I503(0.08) I504(0.08) Zn52(0.08)
 I502(0.08) I501(0.08) Zn51(0.08)
6.a Aromatic/amide H refined with riding coordinates:
 C313(H313), C318(H318), C317(H317), C312(H312), C315(H315), C314(H314),
 C304(H304), C330(H330), C301(H301), C305(H305), C331(H331), C322(H322),
 C302(H302), C332(H332), C333(H333), C323(H323), C310(H310), C328(H328),
 C329(H329), C335(H335), C311(H311), C336(H336), C319(H319), C320(H320),
 C6B(H6B), C1B(H1BA), C2B(H2B), C3B(H3B), C6A(H6A), C1A(H1AA), C2A(H2A),
 C3A(H3A), C9B(H9B), C10B(H10B), C11B(H11B), C12B(H12B), C3C(H3C), C2C(H2C),
 C1C(H1CA), C6C(H6C), C12C(H12C), C11C(H11C), C10C(H10C), C9C(H9C), C1D(H1D),
 C6D(H6D), C3D(H3D), C2D(H2D), C9D(H9D), C10D(H10D), C11D(H11D), C12D(H12D),
 C1F(H1FA), C2F(H2F), C3F(H3F), C6F(H6F), C12F(H12F), C11F(H11F), C10F(H10F),
 C9F(H9F), C12A(H12A), C11A(H11A), C10A(H10A), C9A(H9A), C12E(H12E), C11E(H11E),
  C10E(H10E), C9E(H9E), C6E(H6E), C1E(H1E), C2E(H2E), C3E(H3E)
6.b Fitted hexagon refined as free rotating group:
 C5B(C6B,C1B,C2B,C3B,C4B), C4A(C5A,C6A,C1A,C2A,C3A), C7B(C8B,C9B,C10B,C11B,
 C12B), C4C(C3C,C2C,C1C,C6C,C5C), C7C(C12C,C11C,C10C,C9C,C8C), C1D(C6D,C5D,C4D,
 C3D,C2D), C7D(C8D,C9D,C10D,C11D,C12D), C1F(C2F,C3F,C4F,C5F,C6F), C7F(C12F,C11F,
 C10F,C9F,C8F), C7A(C12A,C11A,C10A,C9A,C8A), C7E(C12E,C11E,C10E,C9E,C8E),
 C4E(C5E,C6E,C1E,C2E,C3E)
6.c Tetrahedral OH refined with everything fixed:
 O1B(H1B), O1A(H1A), O1C(H1C), O1D(H1DA), O1F(H1F), O1E(H1EA)
6.d Idealised Me refined with everything fixed:
 C13B(H13A,H13B,H13C), C13A(H13D,H13E,H13F), C13D(H13J,H13K,H13L), C13C(H13G,
 H13H,H13I), C13F(H13M,H13N,H13O), C13E(H13P,H13Q,H13R)
;
_olex2_date_sample_data_collection 2021-11-30
_olex2_date_sample_submission 2021-11-30
_olex2_submission_original_sample_id 'Phenyl Biaryl Alcohol'
_olex2_submission_special_instructions 'No special instructions were received'
_oxdiff_exptl_absorpt_empirical_details
;
Empirical correction (ABSPACK) includes:
- Absorption correction using spherical harmonics
- Frame scaling
- Detector area scaling
- B-factor correction
;
_oxdiff_exptl_absorpt_empirical_full_max 2.566
_oxdiff_exptl_absorpt_empirical_full_min 0.623

loop_
_space_group_symop_operation_xyz
'x, y, z'
'-x, y, -z+1/2'
'x+1/2, y+1/2, z'
'-x+1/2, y+1/2, -z+1/2'
'-x, -y, -z'
'x, -y, z-1/2'
'-x+1/2, -y+1/2, -z'
'x+1/2, -y+1/2, z-1/2'

loop_
_atom_site_label
_atom_site_type_symbol
_atom_site_fract_x
_atom_site_fract_y
_atom_site_fract_z
_atom_site_U_iso_or_equiv
_atom_site_adp_type
_atom_site_occupancy
_atom_site_site_symmetry_order
_atom_site_calc_flag
_atom_site_refinement_flags_posn
_atom_site_refinement_flags_adp
_atom_site_refinement_flags_occupancy
_atom_site_disorder_assembly
_atom_site_disorder_group
I302 I 0.24116(5) 1.23053(11) 0.30401(4) 0.0741(3) Uani 0.718(3) 1 d D . P A 9
I301 I 0.13166(4) 1.16695(10) 0.20635(3) 0.0751(3) Uani 0.718(3) 1 d D . P A 9
I306 I 0.39697(10) 0.2585(3) 0.3938(2) 0.0834(10) Uani 0.496(2) 1 d D . P B 5
I404 I 0.11514(11) 0.26706(19) 0.06893(10) 0.1260(13) Uani 0.470(2) 1 d D . P C 2
I403 I 0.01876(9) 0.3655(2) 0.12509(9) 0.1423(14) Uani 0.470(2) 1 d D . P C 2
I305 I 0.35934(13) 0.4080(3) 0.50150(11) 0.1080(12) Uani 0.496(2) 1 d D . P B 5
Zn33 Zn 0.3816(2) 0.4013(5) 0.4311(2) 0.0523(15) Uani 0.496(2) 1 d D . P B 5
Zn42 Zn 0.07877(15) 0.3894(4) 0.09707(18) 0.0841(18) Uani 0.470(2) 1 d D . P C 2
Zn31 Zn 0.17688(9) 1.14679(17) 0.28094(6) 0.0545(4) Uani 0.718(3) 1 d D . P A 9
N303 N 0.18261(10) 0.6817(2) 0.25326(12) 0.0496(8) Uani 1 1 d . . . . .
N304 N 0.22249(10) 0.5538(2) 0.27269(11) 0.0475(7) Uani 1 1 d . . . . .
N302 N 0.23979(10) 0.6916(2) 0.30984(11) 0.0469(7) Uani 1 1 d . . . . .
N308 N 0.52847(11) 0.7309(3) 0.46847(11) 0.0516(8) Uani 1 1 d . . . . .
N306 N 0.33908(10) 0.4698(2) 0.38711(13) 0.0536(8) Uani 1 1 d D . . . .
N310 N 0.58043(11) 0.7825(3) 0.43970(12) 0.0543(8) Uani 1 1 d . . . . .
N309 N 0.54354(11) 0.6551(3) 0.40919(12) 0.0555(9) Uani 1 1 d . . . . .
N311 N 0.64590(14) 0.6676(3) 0.32593(15) 0.0642(10) Uani 1 1 d . . . . .
N301 N 0.18908(12) 1.0089(3) 0.28527(13) 0.0579(9) Uani 1 1 d D . . . .
N305 N 0.11661(13) 0.4512(3) 0.14760(14) 0.0653(11) Uani 1 1 d D . . . .
N307 N 0.42805(11) 0.4897(3) 0.43536(13) 0.0611(10) Uani 1 1 d D . . . .
N312 N 0.56879(12) 1.0113(3) 0.55257(13) 0.0599(9) Uani 1 1 d . . . . .
C307 C 0.19169(12) 0.5959(3) 0.24924(14) 0.0484(9) Uani 1 1 d . . . . .
C316 C 0.27858(11) 0.5585(3) 0.33235(13) 0.0458(8) Uani 1 1 d . . . . .
C306 C 0.20842(12) 0.7268(3) 0.28339(13) 0.0464(8) Uani 1 1 d . . . . .
C326 C 0.55671(13) 0.7889(3) 0.46642(14) 0.0526(9) Uani 1 1 d . . . . .
C324 C 0.52284(12) 0.6674(3) 0.43883(14) 0.0517(9) Uani 1 1 d . . . . .
C308 C 0.24497(11) 0.6044(3) 0.30327(13) 0.0441(8) Uani 1 1 d . . . . .
C303 C 0.20126(12) 0.8249(3) 0.28556(14) 0.0488(9) Uani 1 1 d . . . . .
C309 C 0.16563(13) 0.5444(3) 0.21401(14) 0.0536(10) Uani 1 1 d . . . . .
C334 C 0.56117(14) 0.8685(3) 0.49619(14) 0.0546(10) Uani 1 1 d . . . . .
C325 C 0.57291(13) 0.7136(3) 0.41214(15) 0.0553(10) Uani 1 1 d . . . . .
C321 C 0.49035(13) 0.6042(3) 0.43787(15) 0.0555(10) Uani 1 1 d . . . . .
C313 C 0.17214(14) 0.4553(3) 0.20667(15) 0.0578(11) Uani 1 1 d . . . . .
H313 H 0.193255 0.424425 0.224847 0.069 Uiso 1 1 calc R U . . .
C318 C 0.31815(13) 0.4292(3) 0.35151(17) 0.0583(11) Uani 1 1 d . . . . .
H318 H 0.324814 0.369933 0.345061 0.070 Uiso 1 1 calc R U . . .
C317 C 0.28744(13) 0.4710(3) 0.32419(16) 0.0564(10) Uani 1 1 d . . . . .
H317 H 0.272396 0.440010 0.299877 0.068 Uiso 1 1 calc R U . . .
C327 C 0.59822(14) 0.6995(3) 0.38221(16) 0.0585(10) Uani 1 1 d . . . . .
C312 C 0.14769(16) 0.4112(3) 0.17259(16) 0.0616(12) Uani 1 1 d . . . . .
H312 H 0.153180 0.350648 0.166807 0.074 Uiso 1 1 calc R U . . .
C315 C 0.30044(16) 0.6011(3) 0.36852(17) 0.0637(12) Uani 1 1 d . . . . .
H315 H 0.295285 0.661585 0.374747 0.076 Uiso 1 1 calc R U . . .
C314 C 0.32998(16) 0.5535(3) 0.39541(17) 0.0686(14) Uani 1 1 d . . . . .
H314 H 0.344421 0.581719 0.420914 0.082 Uiso 1 1 calc R U . . .
C304 C 0.22860(14) 0.8814(3) 0.31032(17) 0.0582(11) Uani 1 1 d . . . . .
H304 H 0.251982 0.857920 0.327917 0.070 Uiso 1 1 calc R U . . .
C330 C 0.65889(17) 0.7133(4) 0.36269(18) 0.0661(12) Uani 1 1 d . . . . .
H330 H 0.685009 0.734037 0.369503 0.079 Uiso 1 1 calc R U . . .
C301 C 0.16240(16) 0.9534(3) 0.26232(19) 0.0682(13) Uani 1 1 d . . . . .
H301 H 0.138758 0.978264 0.245994 0.082 Uiso 1 1 calc R U . . .
C305 C 0.22126(16) 0.9739(3) 0.30903(17) 0.0640(12) Uani 1 1 d . . . . .
H305 H 0.240163 1.012726 0.325894 0.077 Uiso 1 1 calc R U . . .
C331 C 0.63583(16) 0.7317(4) 0.39114(18) 0.0644(12) Uani 1 1 d . . . . .
H331 H 0.645743 0.765898 0.416495 0.077 Uiso 1 1 calc R U . . .
C322 C 0.47398(15) 0.5951(4) 0.47262(17) 0.0643(12) Uani 1 1 d . . . . .
H322 H 0.483669 0.629052 0.498113 0.077 Uiso 1 1 calc R U . . .
C302 C 0.16756(15) 0.8622(3) 0.26124(19) 0.0661(13) Uani 1 1 d . . . . .
H302 H 0.148105 0.825282 0.243923 0.079 Uiso 1 1 calc R U . . .
C332 C 0.53733(15) 0.9613(4) 0.54511(17) 0.0641(12) Uani 1 1 d . . . . .
H332 H 0.517369 0.975325 0.559395 0.077 Uiso 1 1 calc R U . . .
C333 C 0.53225(14) 0.8885(4) 0.51701(18) 0.0643(12) Uani 1 1 d . . . . .
H333 H 0.509280 0.853260 0.512267 0.077 Uiso 1 1 calc R U . . .
C323 C 0.44367(15) 0.5369(4) 0.47050(17) 0.0666(12) Uani 1 1 d . . . . .
H323 H 0.433359 0.529965 0.495262 0.080 Uiso 1 1 calc R U . . .
C310 C 0.1334(2) 0.5853(4) 0.1878(2) 0.095(2) Uani 1 1 d . . . . .
H310 H 0.127980 0.646604 0.192098 0.114 Uiso 1 1 calc R U . . .
C328 C 0.58471(19) 0.6521(5) 0.3441(2) 0.0830(17) Uani 1 1 d . . . . .
H328 H 0.559080 0.628376 0.337187 0.100 Uiso 1 1 calc R U . . .
C329 C 0.60876(19) 0.6398(5) 0.3165(2) 0.0849(18) Uani 1 1 d . . . . .
H329 H 0.598740 0.610581 0.289683 0.102 Uiso 1 1 calc R U . . .
C335 C 0.59412(19) 0.9201(4) 0.5045(2) 0.0845(18) Uani 1 1 d . . . . .
H335 H 0.614745 0.907180 0.491000 0.101 Uiso 1 1 calc R U . . .
C311 C 0.1093(2) 0.5372(4) 0.1557(2) 0.096(2) Uani 1 1 d . . . . .
H311 H 0.086854 0.565433 0.138595 0.115 Uiso 1 1 calc R U . . .
C336 C 0.5968(2) 0.9918(5) 0.5330(2) 0.0884(19) Uani 1 1 d . . . . .
H336 H 0.619490 1.028051 0.538650 0.106 Uiso 0.9744(8) 1 calc R U P D 10
C319 C 0.4424(3) 0.5014(7) 0.4017(2) 0.126(4) Uani 1 1 d . . . . .
H319 H 0.430980 0.469345 0.376106 0.152 Uiso 1 1 calc R U . . .
C320 C 0.4734(3) 0.5581(7) 0.4012(2) 0.119(3) Uani 1 1 d . . . . .
H320 H 0.482636 0.564728 0.375759 0.143 Uiso 1 1 calc R U . . .
I304 I 0.10724(6) 0.25348(14) 0.07019(8) 0.0658(3) Uani 0.4871(19) 1 d D . P C 3
Zn32 Zn 0.07664(9) 0.3850(3) 0.09947(14) 0.0483(9) Uani 0.4871(19) 1 d D . P C 3
I303 I 0.01593(5) 0.37476(15) 0.12914(6) 0.0711(4) Uani 0.4871(19) 1 d D . P C 3
I402 I 0.2466(2) 1.2272(4) 0.3091(2) 0.141(3) Uani 0.271(3) 1 d D . P A 10
Zn41 Zn 0.1841(3) 1.1456(5) 0.2814(3) 0.095(4) Uani 0.271(3) 1 d D . P A 10
I401 I 0.14102(18) 1.1804(3) 0.20806(16) 0.135(2) Uani 0.271(3) 1 d D . P A 10
I604 I 0.1759(7) 0.3031(19) 0.0590(8) 0.080 Uiso 0.0169(7) 1 d D U P C 4
I603 I 0.0607(6) 0.2938(19) 0.0920(8) 0.080 Uiso 0.0169(7) 1 d D U P C 4
Zn62 Zn 0.1201(14) 0.378(4) 0.082(2) 0.080 Uiso 0.0169(7) 1 d D U P C 4
O1B O 0.3791(8) 1.009(3) 0.0890(8) 0.168(17) Uani 0.3194 1 d D U P E 2
H1B H 0.390214 0.967094 0.079261 0.252 Uiso 0.3194 1 calc . U P F 2
C5B C 0.3436(4) 0.9789(10) 0.0962(5) 0.099(6) Uani 0.3194 1 d DG U P E 2
C6B C 0.3157(5) 0.9536(9) 0.0596(3) 0.081(5) Uani 0.3194 1 d G U P E 2
H6B H 0.320903 0.959526 0.031810 0.098 Uiso 0.3194 1 calc R U P E 2
C1B C 0.2802(4) 0.9195(8) 0.0636(3) 0.096(7) Uani 0.3194 1 d G U P E 2
H1BA H 0.261120 0.902213 0.038636 0.116 Uiso 0.3194 1 calc R U P E 2
C2B C 0.2725(3) 0.9108(7) 0.1043(4) 0.076(6) Uani 0.3194 1 d G U P E 2
H2B H 0.248259 0.887582 0.107048 0.092 Uiso 0.3194 1 calc R U P E 2
C3B C 0.3004(4) 0.9362(8) 0.1409(3) 0.070(4) Uani 0.3194 1 d G U P E 2
H3B H 0.295181 0.930263 0.168634 0.084 Uiso 0.3194 1 calc R U P E 2
C4B C 0.3359(4) 0.9702(10) 0.1368(4) 0.072(6) Uani 0.3194 1 d G U P E 2
O1A O 0.3193(4) 0.9226(10) 0.4055(4) 0.077(4) Uani 0.3046 1 d D U P G 1
H1A H 0.320807 0.870236 0.415496 0.115 Uiso 0.3046 1 calc . U P H 1
C4A C 0.2633(4) 0.9266(8) 0.4350(4) 0.074(5) Uani 0.3046 1 d DG U P G 1
C5A C 0.2920(3) 0.9660(8) 0.4180(4) 0.071(5) Uani 0.3046 1 d DG U P G 1
C6A C 0.2919(4) 1.0582(8) 0.4114(4) 0.068(5) Uani 0.3046 1 d DG U P G 1
H6A H 0.311505 1.085119 0.399810 0.082 Uiso 0.3046 1 calc R U P G 1
C1A C 0.2631(5) 1.1110(8) 0.4219(5) 0.092(6) Uani 0.3046 1 d G U P G 1
H1AA H 0.263027 1.174010 0.417477 0.110 Uiso 0.3046 1 calc R U P G 1
C2A C 0.2344(4) 1.0716(11) 0.4390(6) 0.105(8) Uani 0.3046 1 d G U P G 1
H2A H 0.214714 1.107678 0.446131 0.126 Uiso 0.3046 1 calc R U P G 1
C3A C 0.2345(4) 0.9794(11) 0.4455(5) 0.098(6) Uani 0.3046 1 d G U P G 1
H3A H 0.214879 0.952454 0.457120 0.118 Uiso 0.3046 1 calc R U P G 1
I405 I 0.36343(13) 0.4155(2) 0.50446(11) 0.0858(9) Uani 0.452(4) 1 d D . P B 6
Zn43 Zn 0.3817(3) 0.4085(6) 0.4332(3) 0.067(2) Uani 0.452(4) 1 d D . P B 6
I406 I 0.39755(15) 0.2620(3) 0.4009(2) 0.0936(14) Uani 0.452(4) 1 d D . P B 6
I506 I 0.4092(3) 0.2801(7) 0.3773(3) 0.073(3) Uiso 0.061(3) 1 d . . P B 7
I505 I 0.3736(3) 0.4013(8) 0.4947(3) 0.062(3) Uiso 0.061(3) 1 d . . P B 7
Zn53 Zn 0.3877(6) 0.3972(14) 0.4186(5) 0.046(5) Uiso 0.061(3) 1 d . . P B 7
C7B C 0.3665(5) 0.9803(14) 0.1781(5) 0.097(6) Uani 0.3194 1 d G U P E 2
C8B C 0.3834(6) 1.0643(12) 0.1874(7) 0.137(9) Uani 0.3194 1 d DG U P E 2
C9B C 0.4134(7) 1.0764(14) 0.2239(8) 0.174(12) Uani 0.3194 1 d G U P E 2
H9B H 0.425003 1.133813 0.230198 0.208 Uiso 0.3194 1 calc R U P E 2
C10B C 0.4266(5) 1.0044(17) 0.2512(6) 0.146(11) Uani 0.3194 1 d G U P E 2
H10B H 0.447083 1.012599 0.276106 0.175 Uiso 0.3194 1 calc R U P E 2
C11B C 0.4096(6) 0.9203(14) 0.2419(6) 0.120(8) Uani 0.3194 1 d G U P E 2
H11B H 0.418609 0.871094 0.260546 0.144 Uiso 0.3194 1 calc R U P E 2
C12B C 0.3796(6) 0.9083(11) 0.2054(6) 0.103(9) Uani 0.3194 1 d G U P E 2
H12B H 0.368054 0.850801 0.199076 0.124 Uiso 0.3194 1 calc R U P E 2
C13B C 0.3611(11) 1.1430(16) 0.1650(9) 0.126(10) Uani 0.3194 1 d D U P E 2
H13A H 0.360145 1.140192 0.134010 0.190 Uiso 0.3194 1 calc . U P I 2
H13B H 0.373862 1.198753 0.177014 0.190 Uiso 0.3194 1 calc . U P J 2
H13C H 0.334535 1.141677 0.169208 0.190 Uiso 0.3194 1 calc . U P K 2
I503 I 0.5747(6) 1.2220(13) 0.5792(6) 0.080 Uiso 0.0256(8) 1 d . U P D 8
I504 I 0.6932(5) 1.1663(13) 0.5643(5) 0.080 Uiso 0.0256(8) 1 d . U P D 8
Zn52 Zn 0.6287(11) 1.114(3) 0.5773(14) 0.080 Uiso 0.0256(8) 1 d . U P D 8
O1C O 0.4431(8) 0.5600(15) 0.5766(10) 0.132(10) Uani 0.2214 1 d D U P L 3
H1C H 0.450133 0.538859 0.601659 0.199 Uiso 0.2214 1 calc . U P M 3
C4C C 0.4111(5) 0.6965(15) 0.5712(8) 0.107(9) Uani 0.2214 1 d DG U P L 3
C3C C 0.4114(6) 0.7894(15) 0.5678(9) 0.144(13) Uani 0.2214 1 d DG U P L 3
H3C H 0.387689 0.821964 0.563031 0.173 Uiso 0.2214 1 calc R U P L 3
C2C C 0.4463(8) 0.8347(14) 0.5714(10) 0.134(12) Uani 0.2214 1 d G U P L 3
H2C H 0.446485 0.898253 0.569044 0.161 Uiso 0.2214 1 calc R U P L 3
C1C C 0.4810(6) 0.7871(19) 0.5784(9) 0.137(12) Uani 0.2214 1 d G U P L 3
H1CA H 0.504861 0.818070 0.580812 0.165 Uiso 0.2214 1 calc R U P L 3
C6C C 0.4807(5) 0.6942(18) 0.5818(8) 0.114(10) Uani 0.2214 1 d DG U P L 3
H6C H 0.504443 0.661598 0.586567 0.137 Uiso 0.2214 1 calc R U P L 3
C5C C 0.4458(5) 0.6488(14) 0.5782(7) 0.111(9) Uani 0.2214 1 d DG U P L 3
C7C C 0.3747(7) 0.6532(17) 0.5766(8) 0.116(9) Uani 0.2214 1 d DG U P L 3
C12C C 0.3423(8) 0.657(2) 0.5421(8) 0.136(12) Uani 0.2214 1 d DG U P L 3
H12C H 0.342884 0.692020 0.517380 0.163 Uiso 0.2214 1 calc R U P L 3
C11C C 0.3089(7) 0.609(2) 0.5437(11) 0.166(15) Uani 0.2214 1 d G U P L 3
H11C H 0.286759 0.611662 0.520170 0.199 Uiso 0.2214 1 calc R U P L 3
C10C C 0.3080(8) 0.558(2) 0.5799(12) 0.164(14) Uani 0.2214 1 d G U P L 3
H10C H 0.285213 0.525102 0.581006 0.197 Uiso 0.2214 1 calc R U P L 3
C9C C 0.3404(10) 0.5540(19) 0.6144(10) 0.132(12) Uani 0.2214 1 d DG U P L 3
H9C H 0.339793 0.518900 0.639053 0.159 Uiso 0.2214 1 calc R U P L 3
C8C C 0.3738(9) 0.602(2) 0.6127(8) 0.133(11) Uani 0.2214 1 d DG U P L 3
C13A C 0.3267(8) 0.8390(17) 0.5042(7) 0.098(7) Uani 0.3046 1 d D U P G 1
H13D H 0.339776 0.877546 0.487126 0.147 Uiso 0.3046 1 calc . U P N 1
H13E H 0.345829 0.799743 0.522699 0.147 Uiso 0.3046 1 calc . U P O 1
H13F H 0.314047 0.876311 0.522208 0.147 Uiso 0.3046 1 calc . U P P 1
C1D C 0.0906(5) 0.3905(15) 0.3053(8) 0.099(9) Uani 0.2147 1 d G U P Q 4
H1D H 0.067481 0.364856 0.288105 0.119 Uiso 0.2147 1 calc R U P Q 4
C6D C 0.0905(4) 0.4268(15) 0.3455(8) 0.107(9) Uani 0.2147 1 d DG U P Q 4
H6D H 0.067439 0.426091 0.355714 0.128 Uiso 0.2147 1 calc R U P Q 4
C5D C 0.1243(6) 0.4643(16) 0.3706(7) 0.101(9) Uani 0.2147 1 d DG U P Q 4
C4D C 0.1581(4) 0.4654(14) 0.3556(7) 0.073(9) Uani 0.2147 1 d DG U P Q 4
C3D C 0.1582(5) 0.4290(12) 0.3154(7) 0.073(6) Uani 0.2147 1 d G U P Q 4
H3D H 0.181258 0.429795 0.305184 0.088 Uiso 0.2147 1 calc R U P Q 4
C2D C 0.1244(6) 0.3916(14) 0.2903(6) 0.088(10) Uani 0.2147 1 d G U P Q 4
H2D H 0.124391 0.366708 0.262839 0.105 Uiso 0.2147 1 calc R U P Q 4
C7D C 0.1954(6) 0.493(3) 0.3847(7) 0.116(10) Uani 0.2147 1 d DG U P Q 4
C8D C 0.2005(7) 0.585(2) 0.3914(9) 0.137(12) Uani 0.2147 1 d DG U P Q 4
C9D C 0.2342(10) 0.617(2) 0.4188(11) 0.149(14) Uani 0.2147 1 d G U P Q 4
H9D H 0.237630 0.680245 0.423348 0.179 Uiso 0.2147 1 calc R U P Q 4
C10D C 0.2629(7) 0.558(3) 0.4396(9) 0.144(14) Uani 0.2147 1 d G U P Q 4
H10D H 0.285920 0.580508 0.458319 0.172 Uiso 0.2147 1 calc R U P Q 4
C11D C 0.2578(7) 0.466(3) 0.4329(10) 0.155(14) Uani 0.2147 1 d G U P Q 4
H11D H 0.277437 0.425939 0.447130 0.186 Uiso 0.2147 1 calc R U P Q 4
C12D C 0.2241(9) 0.434(2) 0.4055(10) 0.127(13) Uani 0.2147 1 d G U P Q 4
H12D H 0.220664 0.371107 0.400969 0.153 Uiso 0.2147 1 calc R U P Q 4
O1D O 0.1251(11) 0.494(3) 0.4119(10) 0.15(2) Uani 0.2147 1 d D U P Q 4
H1DA H 0.104111 0.520158 0.411980 0.226 Uiso 0.2147 1 calc . U P R 4
C13D C 0.1715(10) 0.652(3) 0.3652(16) 0.126(14) Uani 0.2147 1 d D U P Q 4
H13J H 0.170757 0.644542 0.334463 0.189 Uiso 0.2147 1 calc . U P S 4
H13K H 0.179546 0.712765 0.374371 0.189 Uiso 0.2147 1 calc . U P T 4
H13L H 0.145611 0.640005 0.370061 0.189 Uiso 0.2147 1 calc . U P U 4
C13C C 0.4112(12) 0.599(4) 0.6482(14) 0.18(2) Uani 0.2214 1 d D U P L 3
H13G H 0.431774 0.570114 0.636973 0.277 Uiso 0.2214 1 calc . U P V 3
H13H H 0.406830 0.563841 0.672715 0.277 Uiso 0.2214 1 calc . U P W 3
H13I H 0.419099 0.659747 0.657663 0.277 Uiso 0.2214 1 calc . U P X 3
O1F O 0.1935(6) 0.470(3) 0.1023(9) 0.156(15) Uani 0.198 1 d D U P Y 6
H1F H 0.209559 0.445853 0.122817 0.233 Uiso 0.198 1 calc . U P Z 6
C1F C 0.2180(8) 0.682(2) 0.0595(11) 0.164(13) Uani 0.198 1 d G U P Y 6
H1FA H 0.208593 0.741423 0.056400 0.197 Uiso 0.198 1 calc R U P Y 6
C2F C 0.2513(8) 0.659(2) 0.0459(11) 0.175(13) Uani 0.198 1 d G U P Y 6
H2F H 0.264656 0.703135 0.033596 0.210 Uiso 0.198 1 calc R U P Y 6
C3F C 0.2651(7) 0.571(2) 0.0505(10) 0.157(13) Uani 0.198 1 d DG U P Y 6
H3F H 0.287865 0.555617 0.041199 0.189 Uiso 0.198 1 calc R U P Y 6
C4F C 0.2456(7) 0.506(2) 0.0685(9) 0.141(11) Uani 0.198 1 d DG U P Y 6
C5F C 0.2123(7) 0.529(2) 0.0821(10) 0.140(12) Uani 0.198 1 d DG U P Y 6
C6F C 0.1985(7) 0.617(2) 0.0775(11) 0.147(12) Uani 0.198 1 d DG U P Y 6
H6F H 0.175740 0.632189 0.086808 0.177 Uiso 0.198 1 calc R U P Y 6
C7F C 0.2591(7) 0.408(2) 0.0709(8) 0.150(11) Uani 0.198 1 d DG U P Y 6
C12F C 0.2956(6) 0.383(2) 0.0953(7) 0.153(12) Uani 0.198 1 d DG U P Y 6
H12F H 0.313765 0.428015 0.108224 0.183 Uiso 0.198 1 calc R U P Y 6
C11F C 0.3054(7) 0.293(3) 0.1009(8) 0.158(12) Uani 0.198 1 d G U P Y 6
H11F H 0.330249 0.276096 0.117566 0.189 Uiso 0.198 1 calc R U P Y 6
C10F C 0.2787(10) 0.228(2) 0.0820(11) 0.155(13) Uani 0.198 1 d G U P Y 6
H10F H 0.285412 0.166062 0.085814 0.186 Uiso 0.198 1 calc R U P Y 6
C9F C 0.2423(9) 0.253(2) 0.0576(11) 0.162(13) Uani 0.198 1 d DG U P Y 6
H9F H 0.224090 0.207945 0.044720 0.194 Uiso 0.198 1 calc R U P Y 6
C8F C 0.2325(6) 0.343(2) 0.0521(8) 0.159(13) Uani 0.198 1 d DG U P Y 6
C7A C 0.2665(4) 0.8219(7) 0.4444(4) 0.068(5) Uani 0.3046 1 d DG U P G 1
C12A C 0.2367(3) 0.7683(10) 0.4210(4) 0.083(6) Uani 0.3046 1 d G U P G 1
H12A H 0.215896 0.794578 0.400344 0.100 Uiso 0.3046 1 calc R U P G 1
C11A C 0.2375(4) 0.6761(9) 0.4279(5) 0.094(7) Uani 0.3046 1 d G U P G 1
H11A H 0.217148 0.639470 0.411890 0.113 Uiso 0.3046 1 calc R U P G 1
C10A C 0.2679(5) 0.6376(6) 0.4581(5) 0.095(6) Uani 0.3046 1 d G U P G 1
H10A H 0.268448 0.574625 0.462833 0.114 Uiso 0.3046 1 calc R U P G 1
C9A C 0.2977(4) 0.6912(8) 0.4815(4) 0.082(5) Uani 0.3046 1 d DG U P G 1
H9A H 0.318496 0.664886 0.502230 0.098 Uiso 0.3046 1 calc R U P G 1
C8A C 0.2969(3) 0.7833(8) 0.4747(4) 0.074(4) Uani 0.3046 1 d G U P G 1
C13F C 0.1939(8) 0.371(4) 0.0236(13) 0.21(2) Uani 0.198 1 d D U P Y 6
H13M H 0.180316 0.409886 0.040002 0.320 Uiso 0.198 1 calc . U P A 6
H13N H 0.178121 0.317664 0.013823 0.320 Uiso 0.198 1 calc . U P B 6
H13O H 0.198319 0.403745 -0.001493 0.320 Uiso 0.198 1 calc . U P C 6
I502 I 0.2744(9) 1.186(3) 0.3631(10) 0.080 Uiso 0.0113(7) 1 d D U P A 11
I501 I 0.1858(10) 1.220(3) 0.2426(10) 0.080 Uiso 0.0113(7) 1 d D U P A 11
Zn51 Zn 0.211(3) 1.138(6) 0.312(3) 0.080 Uiso 0.0113(7) 1 d . U P A 11
C7E C 0.4899(8) 0.5689(9) 0.2570(7) 0.121(7) Uani 0.3516 1 d DG U P D -1
C12E C 0.4747(5) 0.6410(11) 0.2753(6) 0.107(7) Uani 0.3516 1 d DG U P D -1
H12E H 0.458536 0.630635 0.294746 0.129 Uiso 0.3516 1 calc R U P D -1
C11E C 0.4832(5) 0.7283(10) 0.2653(8) 0.069(4) Uani 0.3516 1 d G U P D -1
H11E H 0.472903 0.777554 0.277823 0.083 Uiso 0.3516 1 calc R U P D -1
C10E C 0.5069(5) 0.7435(9) 0.2369(9) 0.089(7) Uani 0.3516 1 d G U P D -1
H10E H 0.512753 0.803139 0.229988 0.107 Uiso 0.3516 1 calc R U P D -1
C9E C 0.5221(5) 0.6714(12) 0.2185(6) 0.107(7) Uani 0.3516 1 d G U P D -1
H9E H 0.538236 0.681804 0.199076 0.129 Uiso 0.3516 1 calc R U P D -1
C8E C 0.5135(8) 0.5841(11) 0.2285(7) 0.114(7) Uani 0.3516 1 d DG U P D -1
C4E C 0.4794(7) 0.4744(16) 0.2644(7) 0.174(8) Uani 0.3516 1 d DG U P D -1
C5E C 0.4513(6) 0.4282(16) 0.2343(6) 0.199(10) Uani 0.3516 1 d DG U P D -1
C6E C 0.4335(7) 0.3531(19) 0.2468(9) 0.205(11) Uani 0.3516 1 d DG U P D -1
H6E H 0.414266 0.321611 0.226223 0.246 Uiso 0.3516 1 calc R U P D -1
C1E C 0.4437(9) 0.324(2) 0.2895(10) 0.198(10) Uani 0.3516 1 d G U P D -1
H1E H 0.431464 0.272929 0.298040 0.237 Uiso 0.3516 1 calc R U P D -1
C2E C 0.4718(9) 0.370(2) 0.3196(7) 0.195(10) Uani 0.3516 1 d G U P D -1
H2E H 0.478755 0.350607 0.348730 0.234 Uiso 0.3516 1 calc R U P D -1
C3E C 0.4896(8) 0.445(2) 0.3070(7) 0.189(10) Uani 0.3516 1 d DG U P D -1
H3E H 0.508849 0.476969 0.327603 0.227 Uiso 0.3516 1 calc R U P D -1
C13E C 0.5351(10) 0.501(2) 0.2158(8) 0.159(12) Uani 0.3516 1 d D U P D -1
H13P H 0.552198 0.475006 0.241723 0.239 Uiso 0.3516 1 calc . U P E -1
H13Q H 0.550604 0.519006 0.195524 0.239 Uiso 0.3516 1 calc . U P F -1
H13R H 0.515969 0.455599 0.202051 0.239 Uiso 0.3516 1 calc . U P G -1
O1E O 0.4430(9) 0.453(2) 0.1912(8) 0.226(13) Uani 0.3516 1 d D U P D -1
H1EA H 0.438183 0.406993 0.175667 0.339 Uiso 0.3516 1 calc . U P H -1

loop_
_atom_site_aniso_label
_atom_site_aniso_U_11
_atom_site_aniso_U_22
_atom_site_aniso_U_33
_atom_site_aniso_U_23
_atom_site_aniso_U_13
_atom_site_aniso_U_12
I302 0.0898(5) 0.0452(6) 0.1010(5) -0.0202(4) 0.0500(4) -0.0189(4)
I301 0.1036(5) 0.0566(4) 0.0658(4) 0.0156(3) 0.0212(4) 0.0131(3)
I306 0.0848(13) 0.0602(13) 0.098(2) 0.0065(9) 0.0066(13) 0.0221(9)
I404 0.202(3) 0.0346(8) 0.1000(12) -0.0083(6) -0.0459(15) 0.0084(12)
I403 0.180(2) 0.136(2) 0.0833(13) 0.0313(12) -0.0239(12) -0.1052(17)
I305 0.0823(13) 0.143(2) 0.0999(18) 0.0721(14) 0.0238(11) 0.0043(12)
Zn33 0.047(2) 0.048(2) 0.058(2) 0.0139(15) 0.0043(18) 0.0038(14)
Zn42 0.123(3) 0.041(2) 0.061(2) 0.0147(14) -0.0324(19) -0.0294(17)
Zn31 0.0710(8) 0.0332(8) 0.0650(8) -0.0027(6) 0.0277(7) 0.0048(5)
N303 0.0527(18) 0.0316(17) 0.0568(18) 0.0034(14) -0.0024(14) -0.0048(14)
N304 0.0527(18) 0.0321(17) 0.0503(17) 0.0050(13) -0.0027(14) -0.0065(14)
N302 0.0493(17) 0.0337(17) 0.0530(17) 0.0008(14) 0.0029(14) -0.0035(13)
N308 0.0537(18) 0.047(2) 0.0477(17) -0.0059(15) -0.0011(14) 0.0008(15)
N306 0.0471(17) 0.0362(18) 0.068(2) 0.0081(16) -0.0055(15) -0.0071(14)
N310 0.058(2) 0.0425(19) 0.0573(19) -0.0050(16) 0.0044(16) -0.0012(16)
N309 0.0550(19) 0.051(2) 0.0560(19) -0.0128(16) 0.0051(15) -0.0014(16)
N311 0.083(3) 0.042(2) 0.071(2) -0.0051(18) 0.026(2) 0.0004(19)
N301 0.067(2) 0.0365(19) 0.070(2) -0.0023(17) 0.0179(18) 0.0036(16)
N305 0.080(3) 0.035(2) 0.064(2) 0.0033(16) -0.0162(19) -0.0094(18)
N307 0.0532(19) 0.060(3) 0.062(2) -0.0041(18) -0.0031(16) -0.0056(17)
N312 0.066(2) 0.045(2) 0.061(2) -0.0080(17) -0.0020(17) 0.0046(17)
C307 0.052(2) 0.0306(19) 0.056(2) 0.0035(16) -0.0004(17) -0.0053(16)
C316 0.0456(19) 0.0333(19) 0.053(2) 0.0059(16) 0.0004(16) -0.0077(15)
C306 0.051(2) 0.032(2) 0.052(2) -0.0008(16) 0.0029(16) -0.0064(15)
C326 0.057(2) 0.045(2) 0.050(2) -0.0043(18) 0.0007(17) 0.0039(18)
C324 0.049(2) 0.048(2) 0.051(2) -0.0064(18) -0.0010(17) 0.0017(17)
C308 0.0471(19) 0.0309(19) 0.050(2) 0.0018(15) 0.0031(16) -0.0063(15)
C303 0.055(2) 0.034(2) 0.055(2) -0.0017(16) 0.0078(17) -0.0020(17)
C309 0.060(2) 0.033(2) 0.056(2) 0.0052(17) -0.0093(18) -0.0062(17)
C334 0.062(2) 0.046(2) 0.049(2) -0.0021(18) -0.0006(18) 0.0017(19)
C325 0.058(2) 0.049(2) 0.054(2) -0.0028(19) 0.0048(18) 0.0032(19)
C321 0.050(2) 0.056(3) 0.054(2) -0.0104(19) -0.0004(18) -0.0034(19)
C313 0.063(2) 0.038(2) 0.061(2) -0.0001(18) -0.009(2) 0.0014(18)
C318 0.054(2) 0.038(2) 0.074(3) -0.001(2) -0.002(2) -0.0014(18)
C317 0.051(2) 0.041(2) 0.066(3) -0.0052(19) -0.0073(19) -0.0026(18)
C327 0.065(3) 0.046(2) 0.063(2) -0.007(2) 0.011(2) 0.002(2)
C312 0.081(3) 0.035(2) 0.057(2) -0.0005(18) -0.006(2) -0.002(2)
C315 0.075(3) 0.037(2) 0.065(3) -0.0023(19) -0.011(2) 0.000(2)
C314 0.073(3) 0.045(3) 0.069(3) -0.002(2) -0.021(2) -0.002(2)
C304 0.060(2) 0.034(2) 0.071(3) -0.0045(19) -0.003(2) -0.0046(18)
C330 0.074(3) 0.054(3) 0.071(3) -0.007(2) 0.019(2) -0.009(2)
C301 0.069(3) 0.037(2) 0.089(3) 0.001(2) 0.001(2) 0.009(2)
C305 0.073(3) 0.042(2) 0.071(3) -0.007(2) 0.005(2) -0.006(2)
C331 0.073(3) 0.053(3) 0.068(3) -0.009(2) 0.019(2) -0.009(2)
C322 0.067(3) 0.059(3) 0.063(3) -0.016(2) 0.008(2) -0.006(2)
C302 0.062(3) 0.039(2) 0.086(3) -0.005(2) -0.005(2) -0.004(2)
C332 0.060(3) 0.060(3) 0.065(3) -0.015(2) 0.002(2) 0.009(2)
C333 0.052(2) 0.058(3) 0.076(3) -0.022(2) 0.002(2) 0.002(2)
C323 0.062(3) 0.069(3) 0.067(3) -0.009(2) 0.011(2) -0.006(2)
C310 0.106(4) 0.038(3) 0.104(4) -0.012(3) -0.050(4) 0.009(3)
C328 0.077(3) 0.096(5) 0.079(3) -0.031(3) 0.024(3) -0.018(3)
C329 0.080(4) 0.092(5) 0.086(4) -0.035(3) 0.026(3) -0.015(3)
C335 0.086(4) 0.070(4) 0.106(4) -0.039(3) 0.038(3) -0.027(3)
C311 0.100(4) 0.046(3) 0.106(5) -0.013(3) -0.048(4) 0.006(3)
C336 0.092(4) 0.072(4) 0.107(5) -0.034(4) 0.035(4) -0.029(3)
C319 0.137(6) 0.169(9) 0.078(4) -0.060(5) 0.034(4) -0.100(7)
C320 0.140(6) 0.150(8) 0.077(4) -0.057(5) 0.047(4) -0.092(6)
I304 0.0759(5) 0.0320(7) 0.0813(7) -0.0054(5) 0.0022(4) -0.0065(4)
Zn32 0.0524(12) 0.0357(17) 0.0486(15) 0.0017(11) -0.0044(11) -0.0100(9)
I303 0.0714(6) 0.0846(9) 0.0578(6) -0.0133(6) 0.0161(5) -0.0332(6)
I402 0.174(5) 0.046(2) 0.245(6) -0.055(3) 0.134(4) -0.032(2)
Zn41 0.126(7) 0.032(3) 0.154(7) 0.012(3) 0.089(5) 0.017(3)
I401 0.208(5) 0.079(2) 0.160(3) 0.064(2) 0.128(3) 0.077(3)
O1B 0.22(3) 0.18(4) 0.15(2) 0.01(2) 0.16(2) 0.02(2)
C5B 0.130(16) 0.085(13) 0.100(13) -0.002(11) 0.063(12) 0.025(12)
C6B 0.118(13) 0.074(11) 0.072(9) 0.017(8) 0.061(10) 0.051(10)
C1B 0.152(17) 0.066(11) 0.069(10) 0.003(8) 0.021(11) 0.062(12)
C2B 0.108(13) 0.041(8) 0.101(12) 0.037(8) 0.064(10) 0.037(8)
C3B 0.114(12) 0.039(7) 0.068(9) 0.010(7) 0.044(9) 0.031(8)
C4B 0.093(13) 0.050(12) 0.080(11) -0.006(9) 0.036(11) 0.013(10)
O1A 0.070(10) 0.093(10) 0.061(8) -0.011(7) 0.003(6) -0.020(7)
C4A 0.069(9) 0.103(13) 0.053(8) -0.001(8) 0.021(7) -0.006(9)
C5A 0.051(9) 0.102(13) 0.054(8) -0.017(9) 0.003(7) -0.013(9)
C6A 0.068(11) 0.081(12) 0.050(9) -0.002(8) 0.003(7) -0.005(9)
C1A 0.114(15) 0.088(14) 0.070(10) -0.008(10) 0.014(10) 0.028(12)
C2A 0.103(16) 0.109(17) 0.109(16) -0.004(14) 0.033(13) 0.037(14)
C3A 0.083(12) 0.096(15) 0.116(16) -0.014(13) 0.026(12) -0.007(12)
I405 0.0923(17) 0.0994(14) 0.0648(11) 0.0182(9) 0.0169(10) 0.0254(11)
Zn43 0.058(3) 0.049(2) 0.077(4) 0.0080(18) -0.016(2) -0.0046(18)
I406 0.119(2) 0.0412(10) 0.093(2) -0.0004(8) -0.0306(15) 0.0170(9)
C7B 0.103(13) 0.100(14) 0.088(12) 0.003(11) 0.021(10) 0.042(12)
C8B 0.131(19) 0.16(2) 0.117(17) 0.044(18) 0.018(15) 0.018(18)
C9B 0.13(2) 0.21(3) 0.17(2) 0.05(2) 0.017(19) -0.03(2)
C10B 0.118(18) 0.18(3) 0.121(18) 0.049(19) -0.009(15) -0.008(19)
C11B 0.122(17) 0.125(19) 0.106(15) 0.036(15) 0.012(14) 0.032(15)
C12B 0.122(19) 0.085(16) 0.096(16) 0.012(14) 0.013(15) 0.029(15)
C13B 0.21(3) 0.067(14) 0.101(17) -0.011(13) 0.04(2) 0.017(18)
O1C 0.14(2) 0.103(19) 0.15(2) 0.059(18) 0.011(18) -0.004(17)
C4C 0.076(14) 0.17(2) 0.085(15) -0.009(18) 0.030(12) 0.006(17)
C3C 0.12(2) 0.20(3) 0.11(2) -0.01(2) 0.03(2) 0.00(3)
C2C 0.12(2) 0.17(3) 0.13(2) 0.04(2) 0.081(18) -0.02(2)
C1C 0.12(2) 0.19(3) 0.11(2) 0.04(2) 0.038(19) -0.02(2)
C6C 0.090(17) 0.18(3) 0.067(14) -0.018(18) 0.009(13) -0.02(2)
C5C 0.099(17) 0.17(3) 0.065(13) 0.004(17) 0.023(13) 0.001(19)
C7C 0.13(2) 0.11(2) 0.12(2) -0.004(17) 0.058(17) 0.019(18)
C12C 0.11(2) 0.13(3) 0.18(3) 0.00(2) 0.07(2) 0.04(2)
C11C 0.14(3) 0.16(3) 0.22(3) 0.02(3) 0.08(3) 0.04(2)
C10C 0.17(3) 0.16(3) 0.21(3) 0.04(3) 0.11(2) 0.06(2)
C9C 0.19(3) 0.11(2) 0.13(2) 0.047(19) 0.10(2) 0.04(2)
C8C 0.17(3) 0.10(2) 0.16(2) 0.02(2) 0.09(2) 0.00(2)
C13A 0.125(19) 0.096(17) 0.076(12) 0.002(11) 0.030(12) -0.019(14)
C1D 0.074(15) 0.058(15) 0.16(2) 0.044(16) 0.022(17) -0.012(12)
C6D 0.068(13) 0.070(16) 0.20(3) 0.031(18) 0.063(17) 0.004(12)
C5D 0.089(15) 0.074(16) 0.17(2) 0.020(17) 0.084(17) 0.016(13)
C4D 0.091(16) 0.049(17) 0.084(16) 0.006(14) 0.032(15) -0.021(14)
C3D 0.073(13) 0.034(10) 0.126(18) 0.039(11) 0.049(13) 0.010(9)
C2D 0.10(2) 0.057(15) 0.11(2) 0.028(15) 0.042(18) -0.007(15)
C7D 0.114(19) 0.16(3) 0.092(17) 0.027(19) 0.051(15) -0.013(19)
C8D 0.104(19) 0.22(3) 0.11(2) -0.01(2) 0.059(17) -0.02(2)
C9D 0.11(2) 0.23(4) 0.11(2) -0.01(3) 0.04(2) -0.04(3)
C10D 0.091(19) 0.22(4) 0.13(2) 0.01(3) 0.037(19) -0.02(3)
C11D 0.10(2) 0.24(4) 0.13(2) 0.00(3) 0.04(2) 0.03(3)
C12D 0.10(2) 0.18(3) 0.12(2) 0.02(3) 0.048(19) -0.01(2)
O1D 0.18(4) 0.069(19) 0.23(5) 0.03(2) 0.11(4) -0.01(2)
C13D 0.11(3) 0.13(3) 0.16(4) 0.01(3) 0.08(3) -0.02(2)
C13C 0.25(6) 0.14(4) 0.17(4) 0.05(3) 0.06(4) 0.10(4)
O1F 0.022(10) 0.35(4) 0.080(15) -0.05(2) -0.008(9) 0.046(18)
C1F 0.080(15) 0.29(3) 0.113(18) -0.06(2) 0.013(14) 0.036(19)
C2F 0.086(16) 0.30(3) 0.121(18) -0.06(2) -0.014(15) 0.03(2)
C3F 0.070(16) 0.30(3) 0.097(16) -0.06(2) 0.006(13) 0.031(19)
C4F 0.065(12) 0.30(3) 0.064(12) -0.043(16) 0.028(10) 0.028(16)
C5F 0.047(12) 0.30(3) 0.073(14) -0.048(18) 0.019(11) 0.031(17)
C6F 0.054(13) 0.29(3) 0.095(16) -0.07(2) 0.015(12) 0.031(18)
C7F 0.095(14) 0.30(3) 0.064(12) -0.029(16) 0.042(11) 0.039(17)
C12F 0.101(16) 0.29(3) 0.073(14) -0.025(19) 0.042(13) 0.047(19)
C11F 0.104(17) 0.30(4) 0.084(15) -0.03(2) 0.042(14) 0.04(2)
C10F 0.096(18) 0.30(4) 0.086(16) -0.02(2) 0.049(14) 0.02(2)
C9F 0.103(18) 0.30(4) 0.093(17) -0.01(2) 0.046(15) 0.02(2)
C8F 0.093(17) 0.31(3) 0.088(16) -0.02(2) 0.053(14) 0.03(2)
C7A 0.075(10) 0.068(10) 0.066(10) -0.020(8) 0.024(8) -0.015(8)
C12A 0.080(12) 0.101(14) 0.072(11) -0.023(10) 0.029(10) -0.034(10)
C11A 0.116(16) 0.089(14) 0.086(13) -0.030(11) 0.044(12) -0.053(13)
C10A 0.141(17) 0.067(12) 0.097(13) -0.012(10) 0.071(13) -0.036(12)
C9A 0.103(13) 0.081(12) 0.071(10) -0.004(9) 0.042(9) -0.018(10)
C8A 0.081(10) 0.066(10) 0.085(11) -0.005(9) 0.042(9) -0.016(8)
C13F 0.11(3) 0.38(5) 0.15(3) -0.01(4) 0.03(3) 0.03(4)
C7E 0.108(12) 0.123(12) 0.115(14) 0.001(12) -0.011(12) 0.007(11)
C12E 0.089(11) 0.124(14) 0.099(12) -0.003(12) 0.002(10) 0.013(11)
C11E 0.045(8) 0.119(12) 0.056(7) 0.014(10) 0.036(6) -0.015(8)
C10E 0.084(14) 0.114(11) 0.064(9) -0.036(8) 0.005(12) 0.037(9)
C9E 0.095(12) 0.128(14) 0.096(11) 0.002(11) 0.017(10) 0.036(11)
C8E 0.114(12) 0.131(14) 0.089(13) -0.003(11) 0.007(11) 0.018(13)
C4E 0.156(15) 0.171(16) 0.170(16) -0.004(15) -0.010(14) 0.008(14)
C5E 0.175(17) 0.19(2) 0.207(19) 0.003(18) -0.012(17) 0.006(16)
C6E 0.160(18) 0.22(2) 0.21(2) 0.02(2) -0.001(18) -0.030(18)
C1E 0.158(18) 0.23(2) 0.19(2) 0.03(2) 0.015(17) -0.042(18)
C2E 0.178(19) 0.22(2) 0.17(2) 0.029(19) 0.012(17) -0.024(18)
C3E 0.177(18) 0.20(2) 0.170(19) 0.016(18) 0.002(17) -0.001(17)
C13E 0.20(3) 0.19(3) 0.070(13) 0.003(16) 0.004(15) -0.04(2)
O1E 0.23(3) 0.19(3) 0.22(3) -0.02(2) -0.03(2) 0.05(2)

loop_
_atom_type_symbol
_atom_type_description
_atom_type_scat_dispersion_real
_atom_type_scat_dispersion_imag
_atom_type_scat_source
C C 0.0181 0.0091 'International Tables Vol C Tables 4.2.6.8 and 6.1.1.4'
H H 0.0000 0.0000 'International Tables Vol C Tables 4.2.6.8 and 6.1.1.4'
I I -0.3257 6.8362 'International Tables Vol C Tables 4.2.6.8 and 6.1.1.4'
N N 0.0311 0.0180 'International Tables Vol C Tables 4.2.6.8 and 6.1.1.4'
O O 0.0492 0.0322 'International Tables Vol C Tables 4.2.6.8 and 6.1.1.4'
Zn Zn -1.5491 0.6778 'International Tables Vol C Tables 4.2.6.8 and 6.1.1.4'

loop_
_exptl_crystal_face_index_h
_exptl_crystal_face_index_k
_exptl_crystal_face_index_l
_exptl_crystal_face_perp_dist
2 0 -1 0.0915
-2 0 1 0.0573
-2 -2 1 0.1063
2 -2 -1 0.1124
-2 1 1 0.0665
0 0 1 0.0324
0 0 -1 0.0418
-1 0 2 0.0458
1 0 -2 0.0666
1 -1 -1 0.1028
1 1 -1 0.0806
1 0 0 0.0952
-1 0 0 0.0590
2 2 1 0.0922
-2 0 -1 0.0513

loop_
_geom_angle_atom_site_label_1
_geom_angle_atom_site_label_2
_geom_angle_atom_site_label_3
_geom_angle
_geom_angle_site_symmetry_1
_geom_angle_site_symmetry_3
_geom_angle_publ_flag
I305 Zn33 I306 125.9(3) . . ?
N306 Zn33 I306 107.2(3) . . ?
N306 Zn33 I305 104.5(3) . . ?
N306 Zn33 N307 99.7(3) . . ?
N307 Zn33 I306 107.7(3) . . ?
N307 Zn33 I305 108.7(3) . . ?
I404 Zn42 I403 124.7(2) . . ?
N305 Zn42 I404 108.1(3) . . ?
N305 Zn42 I403 103.6(3) . . ?
N312 Zn42 I404 107.5(3) 8_465 . ?
N312 Zn42 I403 109.3(3) 8_465 . ?
N312 Zn42 N305 101.2(3) 8_465 . ?
I302 Zn31 I301 122.18(12) . . ?
N311 Zn31 I302 108.50(16) 3_455 . ?
N311 Zn31 I301 108.41(19) 3_455 . ?
N311 Zn31 N301 104.0(2) 3_455 . ?
N301 Zn31 I302 107.76(17) . . ?
N301 Zn31 I301 104.52(14) . . ?
C307 N303 C306 114.3(3) . . ?
C307 N304 C308 114.4(4) . . ?
C306 N302 C308 114.1(3) . . ?
C324 N308 C326 114.7(4) . . ?
C318 N306 Zn33 121.2(4) . . ?
C318 N306 Zn43 124.7(4) . . ?
C318 N306 Zn53 113.7(6) . . ?
C314 N306 Zn33 120.0(4) . . ?
C314 N306 C318 118.6(4) . . ?
C314 N306 Zn43 116.5(4) . . ?
C314 N306 Zn53 127.1(6) . . ?
C326 N310 C325 114.7(4) . . ?
C324 N309 C325 114.0(4) . . ?
Zn31 N311 Zn51 34(2) 3_545 3_545 ?
C330 N311 Zn31 124.5(4) . 3_545 ?
C330 N311 C329 117.9(5) . . ?
C330 N311 Zn41 120.1(4) . 3_545 ?
C330 N311 Zn51 96(2) . 3_545 ?
C329 N311 Zn31 117.4(4) . 3_545 ?
C329 N311 Zn41 121.8(4) . 3_545 ?
C329 N311 Zn51 144(2) . 3_545 ?
Zn41 N311 Zn51 29(2) 3_545 3_545 ?
C301 N301 Zn31 117.5(3) . . ?
C301 N301 Zn41 122.9(4) . . ?
C301 N301 Zn51 155(3) . . ?
C305 N301 Zn31 124.2(3) . . ?
C305 N301 C301 118.3(4) . . ?
C305 N301 Zn41 118.6(4) . . ?
C305 N301 Zn51 87(3) . . ?
C312 N305 Zn42 124.1(4) . . ?
C312 N305 C311 118.6(4) . . ?
C312 N305 Zn32 123.4(3) . . ?
C312 N305 Zn62 96.4(13) . . ?
C311 N305 Zn42 117.3(4) . . ?
C311 N305 Zn32 117.9(4) . . ?
C311 N305 Zn62 130.9(15) . . ?
C323 N307 Zn33 123.7(4) . . ?
C323 N307 Zn43 121.2(5) . . ?
C323 N307 Zn53 137.1(6) . . ?
C319 N307 Zn33 119.1(4) . . ?
C319 N307 C323 117.3(5) . . ?
C319 N307 Zn43 121.4(4) . . ?
C319 N307 Zn53 105.6(6) . . ?
C332 N312 Zn42 122.8(4) . 8_566 ?
C332 N312 C336 119.2(4) . . ?
C332 N312 Zn32 120.3(4) . 8_566 ?
C332 N312 Zn62 164.4(12) . 8_566 ?
C332 N312 Zn52 172.2(9) . . ?
C336 N312 Zn42 117.7(4) . 8_566 ?
C336 N312 Zn32 120.2(4) . 8_566 ?
C336 N312 Zn62 76.1(12) . 8_566 ?
C336 N312 Zn52 67.8(9) . . ?
N303 C307 C309 116.6(4) . . ?
N304 C307 N303 125.8(4) . . ?
N304 C307 C309 117.6(4) . . ?
C317 C316 C308 120.0(4) . . ?
C317 C316 C315 118.9(4) . . ?
C315 C316 C308 121.0(4) . . ?
N303 C306 C303 115.6(4) . . ?
N302 C306 N303 125.5(4) . . ?
N302 C306 C303 118.9(4) . . ?
N308 C326 C334 116.7(4) . . ?
N310 C326 N308 125.2(4) . . ?
N310 C326 C334 118.1(4) . . ?
N308 C324 N309 126.0(4) . . ?
N308 C324 C321 117.2(4) . . ?
N309 C324 C321 116.8(4) . . ?
N304 C308 N302 125.7(4) . . ?
N304 C308 C316 116.4(4) . . ?
N302 C308 C316 117.9(3) . . ?
C304 C303 C306 121.4(4) . . ?
C302 C303 C306 120.3(4) . . ?
C302 C303 C304 118.2(4) . . ?
C313 C309 C307 121.8(4) . . ?
C313 C309 C310 118.0(4) . . ?
C310 C309 C307 120.2(4) . . ?
C333 C334 C326 119.7(4) . . ?
C335 C334 C326 121.5(5) . . ?
C335 C334 C333 118.8(5) . . ?
N310 C325 N309 125.1(4) . . ?
N310 C325 C327 118.6(4) . . ?
N309 C325 C327 116.3(4) . . ?
C322 C321 C324 121.4(4) . . ?
C320 C321 C324 121.4(5) . . ?
C320 C321 C322 117.0(5) . . ?
C309 C313 H313 120.2 . . ?
C309 C313 C312 119.5(4) . . ?
C312 C313 H313 120.2 . . ?
N306 C318 H318 119.1 . . ?
N306 C318 C317 121.9(4) . . ?
C317 C318 H318 119.1 . . ?
C316 C317 H317 120.3 . . ?
C318 C317 C316 119.4(4) . . ?
C318 C317 H317 120.3 . . ?
C331 C327 C325 121.6(4) . . ?
C331 C327 C328 118.2(5) . . ?
C328 C327 C325 120.2(5) . . ?
N305 C312 C313 121.9(4) . . ?
N305 C312 H312 119.0 . . ?
C313 C312 H312 119.0 . . ?
C316 C315 H315 120.9 . . ?
C314 C315 C316 118.3(4) . . ?
C314 C315 H315 120.9 . . ?
N306 C314 C315 122.8(4) . . ?
N306 C314 H314 118.6 . . ?
C315 C314 H314 118.6 . . ?
C303 C304 H304 120.6 . . ?
C303 C304 C305 118.8(4) . . ?
C305 C304 H304 120.6 . . ?
N311 C330 H330 118.7 . . ?
N311 C330 C331 122.7(5) . . ?
C331 C330 H330 118.7 . . ?
N301 C301 H301 118.5 . . ?
N301 C301 C302 123.0(5) . . ?
C302 C301 H301 118.5 . . ?
N301 C305 C304 122.4(4) . . ?
N301 C305 H305 118.8 . . ?
C304 C305 H305 118.8 . . ?
C327 C331 C330 119.1(5) . . ?
C327 C331 H331 120.4 . . ?
C330 C331 H331 120.4 . . ?
C321 C322 H322 120.0 . . ?
C323 C322 C321 119.9(5) . . ?
C323 C322 H322 120.0 . . ?
C303 C302 H302 120.4 . . ?
C301 C302 C303 119.2(4) . . ?
C301 C302 H302 120.4 . . ?
N312 C332 H332 118.9 . . ?
N312 C332 C333 122.3(5) . . ?
C333 C332 H332 118.9 . . ?
C334 C333 C332 118.8(5) . . ?
C334 C333 H333 120.6 . . ?
C332 C333 H333 120.6 . . ?
N307 C323 C322 122.9(5) . . ?
N307 C323 H323 118.6 . . ?
C322 C323 H323 118.6 . . ?
C309 C310 H310 120.1 . . ?
C311 C310 C309 119.8(5) . . ?
C311 C310 H310 120.1 . . ?
C327 C328 H328 120.3 . . ?
C329 C328 C327 119.3(6) . . ?
C329 C328 H328 120.3 . . ?
N311 C329 C328 122.5(6) . . ?
N311 C329 H329 118.7 . . ?
C328 C329 H329 118.7 . . ?
C334 C335 H335 120.7 . . ?
C334 C335 C336 118.7(6) . . ?
C336 C335 H335 120.7 . . ?
N305 C311 C310 122.0(5) . . ?
N305 C311 H311 119.0 . . ?
C310 C311 H311 119.0 . . ?
N312 C336 C335 122.3(6) . . ?
N312 C336 H336 118.9 . . ?
N312 C336 Zn62 73.1(8) . 8_566 ?
C335 C336 H336 118.9 . . ?
C335 C336 Zn62 164.5(10) . 8_566 ?
N307 C319 H319 118.2 . . ?
N307 C319 C320 123.7(5) . . ?
C320 C319 H319 118.2 . . ?
C321 C320 C319 119.1(6) . . ?
C321 C320 H320 120.5 . . ?
C319 C320 H320 120.5 . . ?
N305 Zn32 N312 97.3(2) . 8_465 ?
N305 Zn32 I304 111.44(19) . . ?
N305 Zn32 I303 104.0(2) . . ?
N312 Zn32 I304 107.6(2) 8_465 . ?
N312 Zn32 I303 108.83(19) 8_465 . ?
I304 Zn32 I303 124.35(18) . . ?
N311 Zn41 I402 109.1(4) 3_455 . ?
N311 Zn41 I401 103.7(4) 3_455 . ?
N301 Zn41 N311 99.6(4) . 3_455 ?
N301 Zn41 I402 114.1(4) . . ?
N301 Zn41 I401 106.5(4) . . ?
I402 Zn41 I401 121.3(4) . . ?
N305 Zn62 N312 81.1(11) . 8_465 ?
N305 Zn62 I604 132(3) . . ?
N305 Zn62 I603 84.4(14) . . ?
N312 Zn62 I604 138(3) 8_465 . ?
N312 Zn62 I603 79.7(13) 8_465 . ?
I604 Zn62 I603 123(2) . . ?
C5B O1B H1B 109.5 . . ?
C6B C5B O1B 115.9(14) . . ?
C6B C5B C4B 120.0 . . ?
C4B C5B O1B 124.1(15) . . ?
C5B C6B H6B 120.0 . . ?
C5B C6B C1B 120.0 . . ?
C1B C6B H6B 120.0 . . ?
C6B C1B H1BA 120.0 . . ?
C2B C1B C6B 120.0 . . ?
C2B C1B H1BA 120.0 . . ?
C1B C2B H2B 120.0 . . ?
C1B C2B C3B 120.0 . . ?
C3B C2B H2B 120.0 . . ?
C2B C3B H3B 120.0 . . ?
C4B C3B C2B 120.0 . . ?
C4B C3B H3B 120.0 . . ?
C5B C4B C7B 123.3(12) . . ?
C3B C4B C5B 120.0 . . ?
C3B C4B C7B 115.8(12) . . ?
C5A O1A H1A 109.5 . . ?
C5A C4A C3A 120.0 . . ?
C5A C4A C7A 117.6(9) . . ?
C3A C4A C7A 122.3(9) . . ?
O1A C5A C4A 125.0(11) . . ?
O1A C5A C6A 115.0(11) . . ?
C6A C5A C4A 120.0 . . ?
C5A C6A H6A 120.0 . . ?
C1A C6A C5A 120.0 . . ?
C1A C6A H6A 120.0 . . ?
C6A C1A H1AA 120.0 . . ?
C6A C1A C2A 120.0 . . ?
C2A C1A H1AA 120.0 . . ?
C1A C2A H2A 120.0 . . ?
C3A C2A C1A 120.0 . . ?
C3A C2A H2A 120.0 . . ?
C4A C3A H3A 120.0 . . ?
C2A C3A C4A 120.0 . . ?
C2A C3A H3A 120.0 . . ?
N306 Zn43 I405 109.0(4) . . ?
N306 Zn43 I406 106.8(4) . . ?
N307 Zn43 N306 102.2(4) . . ?
N307 Zn43 I405 108.9(4) . . ?
N307 Zn43 I406 105.8(4) . . ?
I405 Zn43 I406 122.3(4) . . ?
N306 Zn53 I506 116.4(7) . . ?
N306 Zn53 I505 96.8(6) . . ?
N307 Zn53 N306 103.4(9) . . ?
N307 Zn53 I506 110.7(8) . . ?
N307 Zn53 I505 91.0(7) . . ?
I506 Zn53 I505 133.0(9) . . ?
C8B C7B C4B 117.4(15) . . ?
C8B C7B C12B 120.0 . . ?
C12B C7B C4B 122.5(14) . . ?
C7B C8B C9B 120.0 . . ?
C7B C8B C13B 117(2) . . ?
C9B C8B C13B 120.7(19) . . ?
C8B C9B H9B 120.0 . . ?
C10B C9B C8B 120.0 . . ?
C10B C9B H9B 120.0 . . ?
C9B C10B H10B 120.0 . . ?
C11B C10B C9B 120.0 . . ?
C11B C10B H10B 120.0 . . ?
C10B C11B H11B 120.0 . . ?
C10B C11B C12B 120.0 . . ?
C12B C11B H11B 120.0 . . ?
C7B C12B H12B 120.0 . . ?
C11B C12B C7B 120.0 . . ?
C11B C12B H12B 120.0 . . ?
C8B C13B H13A 109.5 . . ?
C8B C13B H13B 109.5 . . ?
C8B C13B H13C 109.5 . . ?
H13A C13B H13B 109.5 . . ?
H13A C13B H13C 109.5 . . ?
H13B C13B H13C 109.5 . . ?
I503 Zn52 N312 79.2(12) . . ?
I503 Zn52 I504 121.9(18) . . ?
I504 Zn52 N312 146.8(17) . . ?
C5C O1C H1C 109.5 . . ?
C3C C4C C5C 120.0 . . ?
C3C C4C C7C 117.6(12) . . ?
C5C C4C C7C 121.2(12) . . ?
C4C C3C H3C 120.0 . . ?
C2C C3C C4C 120.0 . . ?
C2C C3C H3C 120.0 . . ?
C3C C2C H2C 120.0 . . ?
C3C C2C C1C 120.0 . . ?
C1C C2C H2C 120.0 . . ?
C2C C1C H1CA 120.0 . . ?
C6C C1C C2C 120.0 . . ?
C6C C1C H1CA 120.0 . . ?
C1C C6C H6C 120.0 . . ?
C1C C6C C5C 120.0 . . ?
C5C C6C H6C 120.0 . . ?
O1C C5C C4C 116.7(16) . . ?
O1C C5C C6C 122.9(16) . . ?
C6C C5C C4C 120.0 . . ?
C12C C7C C4C 118.0(13) . . ?
C12C C7C C8C 120.0 . . ?
C8C C7C C4C 121.6(13) . . ?
C7C C12C H12C 120.0 . . ?
C7C C12C C11C 120.0 . . ?
C11C C12C H12C 120.0 . . ?
C12C C11C H11C 120.0 . . ?
C10C C11C C12C 120.0 . . ?
C10C C11C H11C 120.0 . . ?
C11C C10C H10C 120.0 . . ?
C9C C10C C11C 120.0 . . ?
C9C C10C H10C 120.0 . . ?
C10C C9C H9C 120.0 . . ?
C10C C9C C8C 120.0 . . ?
C8C C9C H9C 120.0 . . ?
C7C C8C C13C 116.4(19) . . ?
C9C C8C C7C 120.0 . . ?
C9C C8C C13C 123.6(18) . . ?
H13D C13A H13E 109.5 . . ?
H13D C13A H13F 109.5 . . ?
H13E C13A H13F 109.5 . . ?
C8A C13A H13D 109.5 . . ?
C8A C13A H13E 109.5 . . ?
C8A C13A H13F 109.5 . . ?
C6D C1D H1D 120.0 . . ?
C6D C1D C2D 120.0 . . ?
C2D C1D H1D 120.0 . . ?
C1D C6D H6D 120.0 . . ?
C1D C6D C5D 120.0 . . ?
C5D C6D H6D 120.0 . . ?
C4D C5D C6D 120.0 . . ?
O1D C5D C6D 119.8(11) . . ?
O1D C5D C4D 120.0(11) . . ?
C5D C4D C3D 120.0 . . ?
C5D C4D C7D 120.0(16) . . ?
C3D C4D C7D 119.4(16) . . ?
C4D C3D H3D 120.0 . . ?
C2D C3D C4D 120.0 . . ?
C2D C3D H3D 120.0 . . ?
C1D C2D H2D 120.0 . . ?
C3D C2D C1D 120.0 . . ?
C3D C2D H2D 120.0 . . ?
C8D C7D C4D 116(3) . . ?
C8D C7D C12D 120.0 . . ?
C12D C7D C4D 124(3) . . ?
C7D C8D C13D 121(3) . . ?
C9D C8D C7D 120.0 . . ?
C9D C8D C13D 119(3) . . ?
C8D C9D H9D 120.0 . . ?
C8D C9D C10D 120.0 . . ?
C10D C9D H9D 120.0 . . ?
C9D C10D H10D 120.0 . . ?
C9D C10D C11D 120.0 . . ?
C11D C10D H10D 120.0 . . ?
C10D C11D H11D 120.0 . . ?
C10D C11D C12D 120.0 . . ?
C12D C11D H11D 120.0 . . ?
C7D C12D H12D 120.0 . . ?
C11D C12D C7D 120.0 . . ?
C11D C12D H12D 120.0 . . ?
C5D O1D H1DA 109.5 . . ?
C8D C13D H13J 109.5 . . ?
C8D C13D H13K 109.5 . . ?
C8D C13D H13L 109.5 . . ?
H13J C13D H13K 109.5 . . ?
H13J C13D H13L 109.5 . . ?
H13K C13D H13L 109.5 . . ?
C8C C13C H13G 109.5 . . ?
C8C C13C H13H 109.5 . . ?
C8C C13C H13I 109.5 . . ?
H13G C13C H13H 109.5 . . ?
H13G C13C H13I 109.5 . . ?
H13H C13C H13I 109.5 . . ?
C5F O1F H1F 109.5 . . ?
C2F C1F H1FA 120.0 . . ?
C2F C1F C6F 120.0 . . ?
C6F C1F H1FA 120.0 . . ?
C1F C2F H2F 120.0 . . ?
C1F C2F C3F 120.0 . . ?
C3F C2F H2F 120.0 . . ?
C2F C3F H3F 120.0 . . ?
C4F C3F C2F 120.0 . . ?
C4F C3F H3F 120.0 . . ?
C3F C4F C5F 120.0 . . ?
C3F C4F C7F 120.2(12) . . ?
C5F C4F C7F 119.7(12) . . ?
O1F C5F C4F 122.5(15) . . ?
O1F C5F C6F 117.4(16) . . ?
C6F C5F C4F 120.0 . . ?
C1F C6F H6F 120.0 . . ?
C5F C6F C1F 120.0 . . ?
C5F C6F H6F 120.0 . . ?
C12F C7F C4F 121.3(14) . . ?
C12F C7F C8F 120.0 . . ?
C8F C7F C4F 118.3(13) . . ?
C7F C12F H12F 120.0 . . ?
C7F C12F C11F 120.0 . . ?
C11F C12F H12F 120.0 . . ?
C12F C11F H11F 120.0 . . ?
C12F C11F C10F 120.0 . . ?
C10F C11F H11F 120.0 . . ?
C11F C10F H10F 120.0 . . ?
C9F C10F C11F 120.0 . . ?
C9F C10F H10F 120.0 . . ?
C10F C9F H9F 120.0 . . ?
C8F C9F C10F 120.0 . . ?
C8F C9F H9F 120.0 . . ?
C7F C8F C13F 119.3(11) . . ?
C9F C8F C7F 120.0 . . ?
C9F C8F C13F 120.6(11) . . ?
C12A C7A C4A 116.9(9) . . ?
C12A C7A C8A 120.0 . . ?
C8A C7A C4A 123.1(9) . . ?
C7A C12A H12A 120.0 . . ?
C7A C12A C11A 120.0 . . ?
C11A C12A H12A 120.0 . . ?
C12A C11A H11A 120.0 . . ?
C10A C11A C12A 120.0 . . ?
C10A C11A H11A 120.0 . . ?
C11A C10A H10A 120.0 . . ?
C11A C10A C9A 120.0 . . ?
C9A C10A H10A 120.0 . . ?
C10A C9A H9A 120.0 . . ?
C8A C9A C10A 120.0 . . ?
C8A C9A H9A 120.0 . . ?
C7A C8A C13A 121.7(12) . . ?
C9A C8A C13A 117.8(12) . . ?
C9A C8A C7A 120.0 . . ?
C8F C13F H13M 109.5 . . ?
C8F C13F H13N 109.5 . . ?
C8F C13F H13O 109.5 . . ?
H13M C13F H13N 109.5 . . ?
H13M C13F H13O 109.5 . . ?
H13N C13F H13O 109.5 . . ?
N311 Zn51 I502 124(3) 3_455 . ?
N311 Zn51 I501 85(3) 3_455 . ?
N301 Zn51 N311 88(3) . 3_455 ?
N301 Zn51 I502 133(4) . . ?
N301 Zn51 I501 93(3) . . ?
I501 Zn51 I502 120(3) . . ?
C12E C7E C8E 120.0 . . ?
C12E C7E C4E 122.0(12) . . ?
C8E C7E C4E 117.8(12) . . ?
C7E C12E H12E 120.0 . . ?
C11E C12E C7E 120.0 . . ?
C11E C12E H12E 120.0 . . ?
C12E C11E H11E 120.0 . . ?
C10E C11E C12E 120.0 . . ?
C10E C11E H11E 120.0 . . ?
C11E C10E H10E 120.0 . . ?
C11E C10E C9E 120.0 . . ?
C9E C10E H10E 120.0 . . ?
C10E C9E H9E 120.0 . . ?
C10E C9E C8E 120.0 . . ?
C8E C9E H9E 120.0 . . ?
C7E C8E C13E 116.5(18) . . ?
C9E C8E C7E 120.0 . . ?
C9E C8E C13E 122.6(19) . . ?
C5E C4E C7E 121.5(13) . . ?
C5E C4E C3E 120.0 . . ?
C3E C4E C7E 115.5(12) . . ?
C4E C5E C6E 120.0 . . ?
O1E C5E C4E 120.2(11) . . ?
O1E C5E C6E 119.7(11) . . ?
C5E C6E H6E 120.0 . . ?
C5E C6E C1E 120.0 . . ?
C1E C6E H6E 120.0 . . ?
C6E C1E H1E 120.0 . . ?
C2E C1E C6E 120.0 . . ?
C2E C1E H1E 120.0 . . ?
C1E C2E H2E 120.0 . . ?
C1E C2E C3E 120.0 . . ?
C3E C2E H2E 120.0 . . ?
C4E C3E H3E 120.0 . . ?
C2E C3E C4E 120.0 . . ?
C2E C3E H3E 120.0 . . ?
C8E C13E H13P 109.5 . . ?
C8E C13E H13Q 109.5 . . ?
C8E C13E H13R 109.5 . . ?
H13P C13E H13Q 109.5 . . ?
H13P C13E H13R 109.5 . . ?
H13Q C13E H13R 109.5 . . ?
C5E O1E H1EA 109.5 . . ?

loop_
_geom_bond_atom_site_label_1
_geom_bond_atom_site_label_2
_geom_bond_distance
_geom_bond_site_symmetry_2
_geom_bond_publ_flag
I302 Zn31 2.547(3) . ?
I301 Zn31 2.550(2) . ?
I306 Zn33 2.558(8) . ?
I404 Zn42 2.516(6) . ?
I403 Zn42 2.517(6) . ?
I305 Zn33 2.548(7) . ?
Zn33 N306 2.068(7) . ?
Zn33 N307 2.087(8) . ?
Zn42 N305 2.053(6) . ?
Zn42 N312 2.023(7) 8_465 ?
Zn31 N311 2.024(5) 3_455 ?
Zn31 N301 2.099(5) . ?
N303 C307 1.333(6) . ?
N303 C306 1.339(5) . ?
N304 C307 1.325(5) . ?
N304 C308 1.336(5) . ?
N302 C306 1.333(5) . ?
N302 C308 1.336(6) . ?
N308 C326 1.336(6) . ?
N308 C324 1.318(6) . ?
N306 C318 1.343(6) . ?
N306 C314 1.331(7) . ?
N306 Zn43 2.054(9) . ?
N306 Zn53 2.080(18) . ?
N310 C326 1.333(6) . ?
N310 C325 1.336(6) . ?
N309 C324 1.338(6) . ?
N309 C325 1.343(6) . ?
N311 C330 1.339(7) . ?
N311 C329 1.343(8) . ?
N311 Zn41 2.204(11) 3_545 ?
N311 Zn51 2.50(8) 3_545 ?
N301 C301 1.335(7) . ?
N301 C305 1.317(7) . ?
N301 Zn41 2.048(9) . ?
N301 Zn51 2.18(9) . ?
N305 C312 1.337(6) . ?
N305 C311 1.345(8) . ?
N305 Zn32 2.074(5) . ?
N305 Zn62 2.38(5) . ?
N307 C323 1.327(7) . ?
N307 C319 1.300(8) . ?
N307 Zn43 2.028(10) . ?
N307 Zn53 1.97(2) . ?
N312 C332 1.314(7) . ?
N312 C336 1.321(8) . ?
N312 Zn32 2.123(6) 8_566 ?
N312 Zn62 2.47(5) 8_566 ?
N312 Zn52 2.59(4) . ?
C307 C309 1.487(6) . ?
C316 C308 1.491(5) . ?
C316 C317 1.380(6) . ?
C316 C315 1.382(6) . ?
C306 C303 1.489(6) . ?
C326 C334 1.504(6) . ?
C324 C321 1.481(7) . ?
C303 C304 1.381(6) . ?
C303 C302 1.377(7) . ?
C309 C313 1.376(7) . ?
C309 C310 1.387(7) . ?
C334 C333 1.378(7) . ?
C334 C335 1.370(8) . ?
C325 C327 1.470(7) . ?
C321 C322 1.373(7) . ?
C321 C320 1.366(7) . ?
C313 H313 0.9500 . ?
C313 C312 1.385(6) . ?
C318 H318 0.9500 . ?
C318 C317 1.371(6) . ?
C317 H317 0.9500 . ?
C327 C331 1.380(7) . ?
C327 C328 1.389(8) . ?
C312 H312 0.9500 . ?
C315 H315 0.9500 . ?
C315 C314 1.381(7) . ?
C314 H314 0.9500 . ?
C304 H304 0.9500 . ?
C304 C305 1.402(7) . ?
C330 H330 0.9500 . ?
C330 C331 1.383(8) . ?
C301 H301 0.9500 . ?
C301 C302 1.374(7) . ?
C305 H305 0.9500 . ?
C331 H331 0.9500 . ?
C322 H322 0.9500 . ?
C322 C323 1.369(8) . ?
C302 H302 0.9500 . ?
C332 H332 0.9500 . ?
C332 C333 1.391(7) . ?
C333 H333 0.9500 . ?
C323 H323 0.9500 . ?
C310 H310 0.9500 . ?
C310 C311 1.369(8) . ?
C328 H328 0.9500 . ?
C328 C329 1.373(9) . ?
C329 H329 0.9500 . ?
C335 H335 0.9500 . ?
C335 C336 1.393(8) . ?
C311 H311 0.9500 . ?
C336 H336 0.9500 . ?
C336 Zn62 2.50(6) 8_566 ?
C319 H319 0.9500 . ?
C319 C320 1.389(9) . ?
C320 H320 0.9500 . ?
I304 Zn32 2.522(4) . ?
Zn32 I303 2.549(3) . ?
I402 Zn41 2.495(10) . ?
Zn41 I401 2.525(10) . ?
I604 Zn62 2.530(17) . ?
I603 Zn62 2.54(6) . ?
O1B H1B 0.8400 . ?
O1B C5B 1.406(18) . ?
C5B C6B 1.3900 . ?
C5B C4B 1.3900 . ?
C6B H6B 0.9500 . ?
C6B C1B 1.3900 . ?
C1B H1BA 0.9500 . ?
C1B C2B 1.3900 . ?
C2B H2B 0.9500 . ?
C2B C3B 1.3900 . ?
C3B H3B 0.9500 . ?
C3B C4B 1.3900 . ?
C4B C7B 1.501(18) . ?
O1A H1A 0.8400 . ?
O1A C5A 1.300(13) . ?
C4A C5A 1.3900 . ?
C4A C3A 1.3900 . ?
C4A C7A 1.589(15) . ?
C5A C6A 1.3900 . ?
C6A H6A 0.9500 . ?
C6A C1A 1.3900 . ?
C1A H1AA 0.9500 . ?
C1A C2A 1.3900 . ?
C2A H2A 0.9500 . ?
C2A C3A 1.3900 . ?
C3A H3A 0.9500 . ?
I405 Zn43 2.506(9) . ?
Zn43 I406 2.532(9) . ?
I506 Zn53 2.413(17) . ?
I505 Zn53 2.591(17) . ?
C7B C8B 1.3900 . ?
C7B C12B 1.3900 . ?
C8B C9B 1.3900 . ?
C8B C13B 1.499(18) . ?
C9B H9B 0.9500 . ?
C9B C10B 1.3900 . ?
C10B H10B 0.9500 . ?
C10B C11B 1.3900 . ?
C11B H11B 0.9500 . ?
C11B C12B 1.3900 . ?
C12B H12B 0.9500 . ?
C13B H13A 0.9800 . ?
C13B H13B 0.9800 . ?
C13B H13C 0.9800 . ?
I503 Zn52 2.51(4) . ?
I504 Zn52 2.54(4) . ?
O1C H1C 0.8400 . ?
O1C C5C 1.329(16) . ?
C4C C3C 1.3900 . ?
C4C C5C 1.3900 . ?
C4C C7C 1.49(3) . ?
C3C H3C 0.9500 . ?
C3C C2C 1.3900 . ?
C2C H2C 0.9500 . ?
C2C C1C 1.3900 . ?
C1C H1CA 0.9500 . ?
C1C C6C 1.3900 . ?
C6C H6C 0.9500 . ?
C6C C5C 1.3900 . ?
C7C C12C 1.3900 . ?
C7C C8C 1.3900 . ?
C12C H12C 0.9500 . ?
C12C C11C 1.3900 . ?
C11C H11C 0.9500 . ?
C11C C10C 1.3900 . ?
C10C H10C 0.9500 . ?
C10C C9C 1.3900 . ?
C9C H9C 0.9500 . ?
C9C C8C 1.3900 . ?
C8C C13C 1.527(17) . ?
C13A H13D 0.9800 . ?
C13A H13E 0.9800 . ?
C13A H13F 0.9800 . ?
C13A C8A 1.49(2) . ?
C1D H1D 0.9500 . ?
C1D C6D 1.3900 . ?
C1D C2D 1.3900 . ?
C6D H6D 0.9500 . ?
C6D C5D 1.3900 . ?
C5D C4D 1.3900 . ?
C5D O1D 1.382(13) . ?
C4D C3D 1.3900 . ?
C4D C7D 1.482(17) . ?
C3D H3D 0.9500 . ?
C3D C2D 1.3900 . ?
C2D H2D 0.9500 . ?
C7D C8D 1.3900 . ?
C7D C12D 1.3900 . ?
C8D C9D 1.3900 . ?
C8D C13D 1.53(2) . ?
C9D H9D 0.9500 . ?
C9D C10D 1.3900 . ?
C10D H10D 0.9500 . ?
C10D C11D 1.3900 . ?
C11D H11D 0.9500 . ?
C11D C12D 1.3900 . ?
C12D H12D 0.9500 . ?
O1D H1DA 0.8400 . ?
C13D H13J 0.9800 . ?
C13D H13K 0.9800 . ?
C13D H13L 0.9800 . ?
C13C H13G 0.9800 . ?
C13C H13H 0.9800 . ?
C13C H13I 0.9800 . ?
O1F H1F 0.8400 . ?
O1F C5F 1.352(17) . ?
C1F H1FA 0.9500 . ?
C1F C2F 1.3900 . ?
C1F C6F 1.3900 . ?
C2F H2F 0.9500 . ?
C2F C3F 1.3900 . ?
C3F H3F 0.9500 . ?
C3F C4F 1.3900 . ?
C4F C5F 1.3900 . ?
C4F C7F 1.535(19) . ?
C5F C6F 1.3900 . ?
C6F H6F 0.9500 . ?
C7F C12F 1.3900 . ?
C7F C8F 1.3900 . ?
C12F H12F 0.9500 . ?
C12F C11F 1.3900 . ?
C11F H11F 0.9500 . ?
C11F C10F 1.3900 . ?
C10F H10F 0.9500 . ?
C10F C9F 1.3900 . ?
C9F H9F 0.9500 . ?
C9F C8F 1.3900 . ?
C8F C13F 1.509(13) . ?
C7A C12A 1.3900 . ?
C7A C8A 1.3900 . ?
C12A H12A 0.9500 . ?
C12A C11A 1.3900 . ?
C11A H11A 0.9500 . ?
C11A C10A 1.3900 . ?
C10A H10A 0.9500 . ?
C10A C9A 1.3900 . ?
C9A H9A 0.9500 . ?
C9A C8A 1.3900 . ?
C13F H13M 0.9800 . ?
C13F H13N 0.9800 . ?
C13F H13O 0.9799 . ?
I502 Zn51 2.53(9) . ?
I501 Zn51 2.51(10) . ?
C7E C12E 1.3900 . ?
C7E C8E 1.3900 . ?
C7E C4E 1.49(3) . ?
C12E H12E 0.9500 . ?
C12E C11E 1.3900 . ?
C11E H11E 0.9500 . ?
C11E C10E 1.3900 . ?
C10E H10E 0.9500 . ?
C10E C9E 1.3900 . ?
C9E H9E 0.9500 . ?
C9E C8E 1.3900 . ?
C8E C13E 1.564(19) . ?
C4E C5E 1.3900 . ?
C4E C3E 1.3900 . ?
C5E C6E 1.3900 . ?
C5E O1E 1.382(16) . ?
C6E H6E 0.9500 . ?
C6E C1E 1.3900 . ?
C1E H1E 0.9500 . ?
C1E C2E 1.3900 . ?
C2E H2E 0.9500 . ?
C2E C3E 1.3900 . ?
C3E H3E 0.9500 . ?
C13E H13P 0.9800 . ?
C13E H13Q 0.9800 . ?
C13E H13R 0.9800 . ?
O1E H1EA 0.8400 . ?

loop_
_geom_torsion_atom_site_label_1
_geom_torsion_atom_site_label_2
_geom_torsion_atom_site_label_3
_geom_torsion_atom_site_label_4
_geom_torsion
_geom_torsion_site_symmetry_1
_geom_torsion_site_symmetry_2
_geom_torsion_site_symmetry_3
_geom_torsion_site_symmetry_4
_geom_torsion_publ_flag
Zn33 N306 C318 C317 173.7(4) . . . . ?
Zn33 N306 C314 C315 -176.3(5) . . . . ?
Zn33 N307 C323 C322 -179.5(5) . . . . ?
Zn33 N307 C319 C320 -179.6(9) . . . . ?
Zn42 N305 C312 C313 -179.2(5) . . . . ?
Zn42 N305 C311 C310 -178.1(7) . . . . ?
Zn42 N312 C332 C333 -174.6(4) 8_566 . . . ?
Zn42 N312 C336 C335 174.8(6) 8_566 . . . ?
Zn31 N311 C330 C331 175.2(4) 3_545 . . . ?
Zn31 N311 C329 C328 -178.6(6) 3_545 . . . ?
Zn31 N301 C301 C302 177.6(5) . . . . ?
Zn31 N301 C305 C304 -178.7(4) . . . . ?
N303 C307 C309 C313 179.8(5) . . . . ?
N303 C307 C309 C310 -1.1(8) . . . . ?
N303 C306 C303 C304 -169.9(4) . . . . ?
N303 C306 C303 C302 7.4(6) . . . . ?
N304 C307 C309 C313 2.3(7) . . . . ?
N304 C307 C309 C310 -178.6(6) . . . . ?
N302 C306 C303 C304 8.1(7) . . . . ?
N302 C306 C303 C302 -174.7(5) . . . . ?
N308 C326 C334 C333 -13.3(6) . . . . ?
N308 C326 C334 C335 164.2(5) . . . . ?
N308 C324 C321 C322 -17.9(7) . . . . ?
N308 C324 C321 C320 156.7(7) . . . . ?
N306 C318 C317 C316 2.7(8) . . . . ?
N310 C326 C334 C333 165.4(4) . . . . ?
N310 C326 C334 C335 -17.0(7) . . . . ?
N310 C325 C327 C331 23.6(7) . . . . ?
N310 C325 C327 C328 -157.1(6) . . . . ?
N309 C324 C321 C322 162.7(5) . . . . ?
N309 C324 C321 C320 -22.7(9) . . . . ?
N309 C325 C327 C331 -156.6(5) . . . . ?
N309 C325 C327 C328 22.7(7) . . . . ?
N311 C330 C331 C327 2.0(9) . . . . ?
N301 C301 C302 C303 1.6(9) . . . . ?
N307 C319 C320 C321 0.5(18) . . . . ?
N312 C332 C333 C334 -0.3(8) . . . . ?
C307 N303 C306 N302 -3.8(6) . . . . ?
C307 N303 C306 C303 174.0(4) . . . . ?
C307 N304 C308 N302 -3.8(6) . . . . ?
C307 N304 C308 C316 176.2(4) . . . . ?
C307 C309 C313 C312 -178.0(5) . . . . ?
C307 C309 C310 C311 -179.4(7) . . . . ?
C316 C315 C314 N306 2.4(9) . . . . ?
C306 N303 C307 N304 1.8(7) . . . . ?
C306 N303 C307 C309 -175.5(4) . . . . ?
C306 N302 C308 N304 2.0(6) . . . . ?
C306 N302 C308 C316 -178.0(4) . . . . ?
C306 C303 C304 C305 176.1(5) . . . . ?
C306 C303 C302 C301 -177.1(5) . . . . ?
C326 N308 C324 N309 2.8(6) . . . . ?
C326 N308 C324 C321 -176.5(4) . . . . ?
C326 N310 C325 N309 2.0(7) . . . . ?
C326 N310 C325 C327 -178.3(4) . . . . ?
C326 C334 C333 C332 178.7(5) . . . . ?
C326 C334 C335 C336 -178.7(6) . . . . ?
C324 N308 C326 N310 -5.5(6) . . . . ?
C324 N308 C326 C334 173.2(4) . . . . ?
C324 N309 C325 N310 -4.2(7) . . . . ?
C324 N309 C325 C327 176.1(4) . . . . ?
C324 C321 C322 C323 179.2(5) . . . . ?
C324 C321 C320 C319 -178.4(9) . . . . ?
C308 N304 C307 N303 1.7(7) . . . . ?
C308 N304 C307 C309 179.0(4) . . . . ?
C308 N302 C306 N303 2.1(6) . . . . ?
C308 N302 C306 C303 -175.6(4) . . . . ?
C308 C316 C317 C318 -179.2(4) . . . . ?
C308 C316 C315 C314 176.7(5) . . . . ?
C303 C304 C305 N301 0.5(8) . . . . ?
C309 C313 C312 N305 -3.3(9) . . . . ?
C309 C310 C311 N305 -2.2(14) . . . . ?
C334 C335 C336 N312 0.5(12) . . . . ?
C334 C335 C336 Zn62 171(6) . . . 8_566 ?
C325 N310 C326 N308 3.2(6) . . . . ?
C325 N310 C326 C334 -175.4(4) . . . . ?
C325 N309 C324 N308 1.6(7) . . . . ?
C325 N309 C324 C321 -179.0(4) . . . . ?
C325 C327 C331 C330 177.4(5) . . . . ?
C325 C327 C328 C329 179.8(6) . . . . ?
C321 C322 C323 N307 -2.2(9) . . . . ?
C313 C309 C310 C311 -0.3(11) . . . . ?
C318 N306 C314 C315 -1.3(8) . . . . ?
C317 C316 C308 N304 6.6(6) . . . . ?
C317 C316 C308 N302 -173.5(4) . . . . ?
C317 C316 C315 C314 -1.0(8) . . . . ?
C327 C328 C329 N311 3.9(12) . . . . ?
C312 N305 C311 C310 1.9(12) . . . . ?
C315 C316 C308 N304 -171.1(4) . . . . ?
C315 C316 C308 N302 8.8(6) . . . . ?
C315 C316 C317 C318 -1.5(7) . . . . ?
C314 N306 C318 C317 -1.3(8) . . . . ?
C304 C303 C302 C301 0.2(8) . . . . ?
C330 N311 C329 C328 -3.8(11) . . . . ?
C301 N301 C305 C304 1.2(8) . . . . ?
C305 N301 C301 C302 -2.3(9) . . . . ?
C331 C327 C328 C329 -0.9(10) . . . . ?
C322 C321 C320 C319 -3.6(14) . . . . ?
C302 C303 C304 C305 -1.2(8) . . . . ?
C332 N312 C336 C335 0.3(11) . . . . ?
C332 N312 C336 Zn62 -177.0(16) . . . 8_566 ?
C333 C334 C335 C336 -1.2(10) . . . . ?
C323 N307 C319 C320 1.8(15) . . . . ?
C310 C309 C313 C312 2.9(9) . . . . ?
C328 C327 C331 C330 -1.9(8) . . . . ?
C329 N311 C330 C331 0.8(9) . . . . ?
C335 C334 C333 C332 1.1(8) . . . . ?
C311 N305 C312 C313 0.8(9) . . . . ?
C336 N312 C332 C333 -0.4(9) . . . . ?
C319 N307 C323 C322 -0.9(10) . . . . ?
C320 C321 C322 C323 4.4(9) . . . . ?
Zn32 N305 C312 C313 -174.8(4) . . . . ?
Zn32 N305 C311 C310 177.8(7) . . . . ?
Zn32 N312 C332 C333 -175.2(4) 8_566 . . . ?
Zn32 N312 C336 C335 175.1(6) 8_566 . . . ?
Zn41 N311 C330 C331 177.9(5) 3_545 . . . ?
Zn41 N311 C329 C328 179.2(6) 3_545 . . . ?
Zn41 N301 C301 C302 172.7(6) . . . . ?
Zn41 N301 C305 C304 -174.0(5) . . . . ?
Zn62 N305 C312 C313 145.2(15) . . . . ?
Zn62 N305 C311 C310 -128.0(18) . . . . ?
Zn62 N312 C332 C333 -169(6) 8_566 . . . ?
Zn62 N312 C336 C335 177.3(18) 8_566 . . . ?
O1B C5B C6B C1B 178(2) . . . . ?
O1B C5B C4B C3B -177(2) . . . . ?
O1B C5B C4B C7B -9(2) . . . . ?
C5B C6B C1B C2B 0.0 . . . . ?
C5B C4B C7B C8B 65.4(15) . . . . ?
C5B C4B C7B C12B -110.8(14) . . . . ?
C6B C5B C4B C3B 0.0 . . . . ?
C6B C5B C4B C7B 168.7(15) . . . . ?
C6B C1B C2B C3B 0.0 . . . . ?
C1B C2B C3B C4B 0.0 . . . . ?
C2B C3B C4B C5B 0.0 . . . . ?
C2B C3B C4B C7B -169.6(14) . . . . ?
C3B C4B C7B C8B -125.4(13) . . . . ?
C3B C4B C7B C12B 58.4(16) . . . . ?
C4B C5B C6B C1B 0.0 . . . . ?
C4B C7B C8B C9B -176.3(16) . . . . ?
C4B C7B C8B C13B 21(2) . . . . ?
C4B C7B C12B C11B 176.1(17) . . . . ?
O1A C5A C6A C1A 177.4(10) . . . . ?
C4A C5A C6A C1A 0.0 . . . . ?
C4A C7A C12A C11A -179.5(12) . . . . ?
C4A C7A C8A C13A 7.1(17) . . . . ?
C4A C7A C8A C9A 179.5(12) . . . . ?
C5A C4A C3A C2A 0.0 . . . . ?
C5A C4A C7A C12A -116.7(10) . . . . ?
C5A C4A C7A C8A 63.9(13) . . . . ?
C5A C6A C1A C2A 0.0 . . . . ?
C6A C1A C2A C3A 0.0 . . . . ?
C1A C2A C3A C4A 0.0 . . . . ?
C3A C4A C5A O1A -177.1(11) . . . . ?
C3A C4A C5A C6A 0.0 . . . . ?
C3A C4A C7A C12A 67.2(11) . . . . ?
C3A C4A C7A C8A -112.3(10) . . . . ?
Zn43 N306 C318 C317 173.2(5) . . . . ?
Zn43 N306 C314 C315 -176.3(6) . . . . ?
Zn43 N307 C323 C322 -177.3(5) . . . . ?
Zn43 N307 C319 C320 178.2(9) . . . . ?
Zn53 N306 C318 C317 -173.2(8) . . . . ?
Zn53 N306 C314 C315 169.3(8) . . . . ?
Zn53 N307 C323 C322 176.2(9) . . . . ?
Zn53 N307 C319 C320 -176.2(12) . . . . ?
C7B C8B C9B C10B 0.0 . . . . ?
C8B C7B C12B C11B 0.0 . . . . ?
C8B C9B C10B C11B 0.0 . . . . ?
C9B C10B C11B C12B 0.0 . . . . ?
C10B C11B C12B C7B 0.0 . . . . ?
C12B C7B C8B C9B 0.0 . . . . ?
C12B C7B C8B C13B -163(2) . . . . ?
C13B C8B C9B C10B 162(2) . . . . ?
Zn52 N312 C336 C335 176.5(14) . . . . ?
C4C C3C C2C C1C 0.0 . . . . ?
C4C C7C C12C C11C 173(2) . . . . ?
C4C C7C C8C C9C -173(2) . . . . ?
C4C C7C C8C C13C 5(4) . . . . ?
C3C C4C C5C O1C -173(3) . . . . ?
C3C C4C C5C C6C 0.0 . . . . ?
C3C C4C C7C C12C 68(2) . . . . ?
C3C C4C C7C C8C -119.7(17) . . . . ?
C3C C2C C1C C6C 0.0 . . . . ?
C2C C1C C6C C5C 0.0 . . . . ?
C1C C6C C5C O1C 173(3) . . . . ?
C1C C6C C5C C4C 0.0 . . . . ?
C5C C4C C3C C2C 0.0 . . . . ?
C5C C4C C7C C12C -125.4(18) . . . . ?
C5C C4C C7C C8C 47(2) . . . . ?
C7C C4C C3C C2C 167.3(19) . . . . ?
C7C C4C C5C O1C 20(3) . . . . ?
C7C C4C C5C C6C -167(2) . . . . ?
C7C C12C C11C C10C 0.0 . . . . ?
C12C C7C C8C C9C 0.0 . . . . ?
C12C C7C C8C C13C 178(4) . . . . ?
C12C C11C C10C C9C 0.0 . . . . ?
C11C C10C C9C C8C 0.0 . . . . ?
C10C C9C C8C C7C 0.0 . . . . ?
C10C C9C C8C C13C -177(4) . . . . ?
C8C C7C C12C C11C 0.0 . . . . ?
C1D C6D C5D C4D 0.0 . . . . ?
C1D C6D C5D O1D -175(3) . . . . ?
C6D C1D C2D C3D 0.0 . . . . ?
C6D C5D C4D C3D 0.0 . . . . ?
C6D C5D C4D C7D -171(2) . . . . ?
C5D C4D C3D C2D 0.0 . . . . ?
C5D C4D C7D C8D -78(2) . . . . ?
C5D C4D C7D C12D 101(2) . . . . ?
C4D C3D C2D C1D 0.0 . . . . ?
C4D C7D C8D C9D 179(2) . . . . ?
C4D C7D C8D C13D -8(3) . . . . ?
C4D C7D C12D C11D -179(2) . . . . ?
C3D C4D C7D C8D 111(2) . . . . ?
C3D C4D C7D C12D -70(2) . . . . ?
C2D C1D C6D C5D 0.0 . . . . ?
C7D C4D C3D C2D 171(2) . . . . ?
C7D C8D C9D C10D 0.0 . . . . ?
C8D C7D C12D C11D 0.0 . . . . ?
C8D C9D C10D C11D 0.0 . . . . ?
C9D C10D C11D C12D 0.0 . . . . ?
C10D C11D C12D C7D 0.0 . . . . ?
C12D C7D C8D C9D 0.0 . . . . ?
C12D C7D C8D C13D 173(3) . . . . ?
O1D C5D C4D C3D 175(3) . . . . ?
O1D C5D C4D C7D 4(3) . . . . ?
C13D C8D C9D C10D -173(3) . . . . ?
O1F C5F C6F C1F 176(3) . . . . ?
C1F C2F C3F C4F 0.0 . . . . ?
C2F C1F C6F C5F 0.0 . . . . ?
C2F C3F C4F C5F 0.0 . . . . ?
C2F C3F C4F C7F 176(2) . . . . ?
C3F C4F C5F O1F -176(3) . . . . ?
C3F C4F C5F C6F 0.0 . . . . ?
C3F C4F C7F C12F 63(2) . . . . ?
C3F C4F C7F C8F -123.8(19) . . . . ?
C4F C5F C6F C1F 0.0 . . . . ?
C4F C7F C12F C11F 173(2) . . . . ?
C4F C7F C8F C9F -172.9(19) . . . . ?
C4F C7F C8F C13F 10(2) . . . . ?
C5F C4F C7F C12F -120.5(17) . . . . ?
C5F C4F C7F C8F 52(2) . . . . ?
C6F C1F C2F C3F 0.0 . . . . ?
C7F C4F C5F O1F 8(3) . . . . ?
C7F C4F C5F C6F -176(2) . . . . ?
C7F C12F C11F C10F 0.0 . . . . ?
C12F C7F C8F C9F 0.0 . . . . ?
C12F C7F C8F C13F -176.6(13) . . . . ?
C12F C11F C10F C9F 0.0 . . . . ?
C11F C10F C9F C8F 0.0 . . . . ?
C10F C9F C8F C7F 0.0 . . . . ?
C10F C9F C8F C13F 176.5(13) . . . . ?
C8F C7F C12F C11F 0.0 . . . . ?
C7A C4A C5A O1A 6.6(14) . . . . ?
C7A C4A C5A C6A -176.3(12) . . . . ?
C7A C4A C3A C2A 176.1(12) . . . . ?
C7A C12A C11A C10A 0.0 . . . . ?
C12A C7A C8A C13A -172.3(16) . . . . ?
C12A C7A C8A C9A 0.0 . . . . ?
C12A C11A C10A C9A 0.0 . . . . ?
C11A C10A C9A C8A 0.0 . . . . ?
C10A C9A C8A C13A 172.6(15) . . . . ?
C10A C9A C8A C7A 0.0 . . . . ?
C8A C7A C12A C11A 0.0 . . . . ?
Zn51 N311 C330 C331 -165(2) 3_545 . . . ?
Zn51 N311 C329 C328 153(4) 3_545 . . . ?
Zn51 N301 C301 C302 -174(5) . . . . ?
Zn51 N301 C305 C304 178(2) . . . . ?
C7E C12E C11E C10E 0.0 . . . . ?
C7E C4E C5E C6E -160(2) . . . . ?
C7E C4E C5E O1E 25(2) . . . . ?
C7E C4E C3E C2E 161(2) . . . . ?
C12E C7E C8E C9E 0.0 . . . . ?
C12E C7E C8E C13E 170(2) . . . . ?
C12E C7E C4E C5E 99(2) . . . . ?
C12E C7E C4E C3E -62(2) . . . . ?
C12E C11E C10E C9E 0.0 . . . . ?
C11E C10E C9E C8E 0.0 . . . . ?
C10E C9E C8E C7E 0.0 . . . . ?
C10E C9E C8E C13E -169(2) . . . . ?
C8E C7E C12E C11E 0.0 . . . . ?
C8E C7E C4E C5E -77(2) . . . . ?
C8E C7E C4E C3E 122.5(11) . . . . ?
C4E C7E C12E C11E -176(2) . . . . ?
C4E C7E C8E C9E 176(2) . . . . ?
C4E C7E C8E C13E -14.4(18) . . . . ?
C4E C5E C6E C1E 0.0 . . . . ?
C5E C4E C3E C2E 0.0 . . . . ?
C5E C6E C1E C2E 0.0 . . . . ?
C6E C1E C2E C3E 0.0 . . . . ?
C1E C2E C3E C4E 0.0 . . . . ?
C3E C4E C5E C6E 0.0 . . . . ?
C3E C4E C5E O1E -175.6(14) . . . . ?
O1E C5E C6E C1E 175.6(14) . . . . ?

loop_
_exptl_oxdiff_crystal_face_indexfrac_h
_exptl_oxdiff_crystal_face_indexfrac_k
_exptl_oxdiff_crystal_face_indexfrac_l
_exptl_oxdiff_crystal_face_x
_exptl_oxdiff_crystal_face_y
_exptl_oxdiff_crystal_face_z
2.0000 0.0000 -1.0000 -0.0086 -0.0908 0.0088
-2.0000 -0.0000 1.0000 0.0086 0.0908 -0.0088
-2.0000 -2.0000 1.0000 0.0122 0.1104 0.1969
2.0000 -2.0000 -1.0000 -0.0051 -0.0712 0.2145
-2.0000 1.0000 1.0000 0.0068 0.0810 -0.1117
0.0000 0.0000 1.0000 0.0485 0.0109 -0.0019
-0.0000 -0.0000 -1.0000 -0.0485 -0.0109 0.0019
-1.0000 -0.0000 2.0000 0.0771 0.0617 -0.0072
1.0000 0.0000 -2.0000 -0.0771 -0.0617 0.0072
1.0000 -1.0000 -1.0000 -0.0268 -0.0410 0.1082
1.0000 1.0000 -1.0000 -0.0304 -0.0606 -0.0975
1.0000 0.0000 0.0000 0.0199 -0.0400 0.0035
-1.0000 -0.0000 -0.0000 -0.0199 0.0400 -0.0035
2.0000 2.0000 1.0000 0.0848 -0.0886 -0.2006
-2.0000 -0.0000 -1.0000 -0.0884 0.0690 -0.0051
